data_1543200
loop_
_publ_author_name
'Yang, Xiaoping'
'Wang, Shiqing'
'Schipper, Desmond'
'Zhang, Lijie'
'Li, Zongping'
'Huang, Shaoming'
'Yuan, Daqiang'
'Chen, Zhongning'
'Gnanam, Annie J.'
'Hall, Justin W.'
'King, Tyler L.'
'Que, Emily'
'Dieye, Yakhya'
'Vadivelu, Jamuna'
'Brown, Katherine A.'
'Jones, Richard A.'

_publ_section_title
;
 Self-assembly of high-nuclearity lanthanide-based nanoclusters for
 potential bioimaging applications.
;
_journal_issue 21
_journal_name_full Nanoscale
_journal_page_first 11123
_journal_page_last 11129
_journal_paper_doi 10.1039/c6nr00642f
_journal_volume 8
_journal_year 2016
_chemical_formula_moiety 'C376 H490 Cd24 Cl4 N24 O136 Yb8'
_chemical_formula_sum 'C376 H490 Cd24 Cl4 N24 O136 Yb8'
_chemical_formula_weight 11745.64
_chemical_name_systematic
; 
 ? 
;
_space_group_IT_number 70
_symmetry_cell_setting orthorhombic
_symmetry_space_group_name_Hall '-F 2uv 2vw'
_symmetry_space_group_name_H-M 'F d d d :2'
_atom_sites_solution_hydrogens geom
_atom_sites_solution_primary direct
_atom_sites_solution_secondary difmap
_audit_creation_method SHELXL-97
_cell_angle_alpha 90.00
_cell_angle_beta 90.00
_cell_angle_gamma 90.00
_cell_formula_units_Z 16
_cell_length_a 54.070(11)
_cell_length_b 60.708(12)
_cell_length_c 90.132(18)
_cell_measurement_reflns_used 69384
_cell_measurement_temperature 223(1)
_cell_measurement_theta_max 25.0472
_cell_measurement_theta_min 1.0886
_cell_volume 295857(10)
_computing_cell_refinement 'Collect software, Nonius B.V. 1998'
_computing_data_collection 'Collect software, Nonius B.V. 1998'
_computing_data_reduction
;
DENZO and Scalepack (Otwinoski and Minor, 1997)
;
_computing_molecular_graphics 'XP SHELXTL/PC, Siemens Analytical'
_computing_structure_refinement 'XL SHELXTL/PC, Siemens Analytical'
_computing_structure_solution
;

SIR97 - Altomare A., Burla M.C., Camalli M., Cascarano G.L., Giacovazzo C., 
Guagliardi A., Moliterni A.G.G., Polidori G.,Spagna R.
;
_diffrn_ambient_temperature 223(1)
_diffrn_detector_area_resol_mean 13.6612
_diffrn_measured_fraction_theta_full 0.971
_diffrn_measured_fraction_theta_max 0.971
_diffrn_measurement_device_type 'Mercury2 (2x2 bin mode)'
_diffrn_measurement_method dtprofit.ref
_diffrn_radiation_monochromator 'Graphite Monochromator'
_diffrn_radiation_source 'Sealed tube'
_diffrn_radiation_type MoK\a
_diffrn_radiation_wavelength 0.710747
_diffrn_reflns_av_R_equivalents 0.0000
_diffrn_reflns_av_sigmaI/netI 0.1238
_diffrn_reflns_limit_h_max 62
_diffrn_reflns_limit_h_min 0
_diffrn_reflns_limit_k_max 71
_diffrn_reflns_limit_k_min 0
_diffrn_reflns_limit_l_max 106
_diffrn_reflns_limit_l_min 0
_diffrn_reflns_number 63271
_diffrn_reflns_theta_full 25.00
_diffrn_reflns_theta_max 25.00
_diffrn_reflns_theta_min 3.01
_exptl_absorpt_coefficient_mu 1.738
_exptl_absorpt_correction_T_max 1.000000
_exptl_absorpt_correction_T_min 0.602276
_exptl_absorpt_correction_type multi-scan
_exptl_absorpt_process_details 'DENZO and Scalepack (Otwinoski and Minor, 1997)'
_exptl_crystal_colour Yellow
_exptl_crystal_density_diffrn 1.055
_exptl_crystal_density_method 'not measured'
_exptl_crystal_description Block
_exptl_crystal_F_000 92512
_exptl_crystal_size_max 0.27
_exptl_crystal_size_mid 0.20
_exptl_crystal_size_min 0.19
_refine_diff_density_max 5.250
_refine_diff_density_min -1.596
_refine_diff_density_rms 0.226
_refine_ls_extinction_method none
_refine_ls_goodness_of_fit_ref 1.065
_refine_ls_hydrogen_treatment constr
_refine_ls_matrix_type full
_refine_ls_number_parameters 2575
_refine_ls_number_reflns 63271
_refine_ls_number_restraints 1738
_refine_ls_restrained_S_all 1.078
_refine_ls_R_factor_all 0.2013
_refine_ls_R_factor_gt 0.0955
_refine_ls_shift/su_max 0.004
_refine_ls_shift/su_mean 0.000
_refine_ls_structure_factor_coef Fsqd
_refine_ls_weighting_details 'calc w=1/[\s^2^(Fo^2^)+(0.1822P)^2^+0.0000P] where P=(Fo^2^+2Fc^2^)/3'
_refine_ls_weighting_scheme calc
_refine_ls_wR_factor_gt 0.2258
_refine_ls_wR_factor_ref 0.2420
_reflns_number_gt 35208
_reflns_number_total 63271
_reflns_threshold_expression >2sigma(I)
_cod_data_source_file c6nr00642f3.cif
_cod_data_source_block complex-2
_cod_depositor_comments
;
The following automatic conversions were performed:

'_symmetry_cell_setting' value 'Orthorhombic' changed to
'orthorhombic' according to
/usr/data/users/saulius/crontab/automatic-downloads/rss-feeds/RSC/lib/dictionaries/cif_core.dic
dictionary named 'cif_core.dic' version 2.4.2 from 2011-04-26.

'_exptl_absorpt_correction_type' value 'Multi-scan' changed to
'multi-scan' according to
/usr/data/users/saulius/crontab/automatic-downloads/rss-feeds/RSC/lib/dictionaries/cif_core.dic
dictionary named 'cif_core.dic' version 2.4.2 from 2011-04-26.

Automatic conversion script
Id: cif_fix_values 4268 2015-11-12 08:31:59Z antanas 

 Adding full bibliography for 1543199--1543203.cif.
;
_cod_original_cell_volume 295857(99)
_cod_original_sg_symbol_Hall -F2uv2vw
_cod_original_sg_symbol_H-M Fddd
_cod_database_code 1543200

loop_
_symmetry_equiv_pos_as_xyz
'x, y, z'
'-x+3/4, -y+3/4, z'
'-x+3/4, y, -z+3/4'
'x, -y+3/4, -z+3/4'
'x, y+1/2, z+1/2'
'-x+3/4, -y+5/4, z+1/2'
'-x+3/4, y+1/2, -z+5/4'
'x, -y+5/4, -z+5/4'
'x+1/2, y, z+1/2'
'-x+5/4, -y+3/4, z+1/2'
'-x+5/4, y, -z+5/4'
'x+1/2, -y+3/4, -z+5/4'
'x+1/2, y+1/2, z'
'-x+5/4, -y+5/4, z'
'-x+5/4, y+1/2, -z+3/4'
'x+1/2, -y+5/4, -z+3/4'
'-x, -y, -z'
'x-3/4, y-3/4, -z'
'x-3/4, -y, z-3/4'
'-x, y-3/4, z-3/4'
'-x, -y+1/2, -z+1/2'
'x-3/4, y-1/4, -z+1/2'
'x-3/4, -y+1/2, z-1/4'
'-x, y-1/4, z-1/4'
'-x+1/2, -y, -z+1/2'
'x-1/4, y-3/4, -z+1/2'
'x-1/4, -y, z-1/4'
'-x+1/2, y-3/4, z-1/4'
'-x+1/2, -y+1/2, -z'
'x-1/4, y-1/4, -z'
'x-1/4, -y+1/2, z-3/4'
'-x+1/2, y-1/4, z-3/4'

loop_
_atom_site_label
_atom_site_type_symbol
_atom_site_fract_x
_atom_site_fract_y
_atom_site_fract_z
_atom_site_U_iso_or_equiv
_atom_site_adp_type
_atom_site_occupancy
_atom_site_symmetry_multiplicity
_atom_site_calc_flag
_atom_site_refinement_flags
Yb1 Yb 0.751610(11) 0.099474(12) 0.945957(7) 0.0638(2) Uani 1 1 d U
Yb2 Yb 0.656055(12) 0.239137(13) 0.945032(8) 0.0761(2) Uani 1 1 d U
Yb3 Yb 0.744988(13) 0.176464(15) 0.804442(9) 0.0849(3) Uani 1 1 d U
Yb4 Yb 0.572245(12) 0.229672(14) 0.801438(8) 0.0754(3) Uani 1 1 d U
Cd1 Cd 0.69102(2) 0.00442(2) 0.979743(14) 0.0872(4) Uani 1 1 d U
Cd2 Cd 0.705604(19) 0.05231(2) 0.943334(12) 0.0707(3) Uani 1 1 d U
Cd3 Cd 0.777005(19) 0.15421(2) 0.949974(12) 0.0684(3) Uani 1 1 d U
Cd4 Cd 0.76079(2) 0.18596(2) 0.981844(12) 0.0756(4) Uani 1 1 d U
Cd5 Cd 0.709354(19) 0.19909(2) 0.944562(12) 0.0700(3) Uani 1 1 d U
Cd6 Cd 0.59283(2) 0.25895(2) 0.947378(13) 0.0746(4) Uani 1 1 d U
Cd7 Cd 0.72001(2) 0.07035(2) 0.804095(13) 0.0822(4) Uani 1 1 d U
Cd8 Cd 0.77122(2) 0.09340(3) 0.768953(14) 0.0956(5) Uani 1 1 d U
Cd9 Cd 0.77853(2) 0.12528(2) 0.801626(13) 0.0795(4) Uani 1 1 d U
Cd10 Cd 0.69012(2) 0.21468(2) 0.805170(13) 0.0814(4) Uani 1 1 d U
Cd11 Cd 0.66683(2) 0.25889(2) 0.768546(13) 0.0778(4) Uani 1 1 d U
Cd12 Cd 0.62686(2) 0.26406(2) 0.799526(13) 0.0783(4) Uani 1 1 d U
Cl1 Cl 0.67790(10) -0.01971(11) 0.99958(7) 0.134(2) Uani 1 1 d U
Cl2 Cl 0.79391(14) 0.10810(12) 0.74792(7) 0.155(2) Uani 1 1 d U
N1 N 0.7294(2) 0.0231(2) 0.93566(14) 0.075(4) Uani 1 1 d U
N2 N 0.7085(2) -0.0041(2) 0.81337(14) 0.075(4) Uani 1 1 d U
N3 N 0.7854(2) 0.0786(2) 0.93369(14) 0.077(4) Uani 1 1 d U
N4 N 0.7580(2) 0.0561(2) 0.81098(14) 0.071(3) Uani 1 1 d U
N5 N 0.8064(2) 0.1662(2) 0.93389(14) 0.079(4) Uani 1 1 d U
N6 N 0.8058(2) 0.1153(2) 0.81957(13) 0.070(3) Uani 1 1 d U
N7 N 0.7443(2) 0.2195(2) 0.93701(16) 0.082(4) Uani 1 1 d U
N8 N 0.7718(3) 0.2004(3) 0.81956(19) 0.100(5) Uani 1 1 d U
N9 N 0.6787(2) 0.2687(3) 0.93100(16) 0.084(4) Uani 1 1 d U
N10 N 0.7044(3) 0.2479(3) 0.81412(17) 0.095(4) Uani 1 1 d U
N11 N 0.5765(2) 0.2819(2) 0.93047(14) 0.076(4) Uani 1 1 d U
N12 N 0.6328(3) 0.2914(2) 0.81575(17) 0.097(4) Uani 1 1 d DU
O1 O 0.77295(19) 0.08235(19) 0.96787(11) 0.078(3) Uani 1 1 d U
O2 O 0.74343(17) 0.06374(17) 0.95013(10) 0.071(3) Uani 1 1 d U
O3 O 0.6650(2) -0.01477(17) 0.79904(12) 0.079(3) Uani 1 1 d U
O4 O 0.6408(2) -0.0434(2) 0.78271(13) 0.094(3) Uani 1 1 d U
O5 O 0.81409(18) 0.14469(18) 0.96584(12) 0.077(3) Uani 1 1 d U
O6 O 0.78712(19) 0.11880(16) 0.94856(10) 0.066(3) Uani 1 1 d U
O7 O 0.71524(19) 0.03465(18) 0.79702(11) 0.082(3) Uani 1 1 d U
O8 O 0.7005(2) 0.00646(19) 0.77830(12) 0.087(3) Uani 1 1 d U
O9 O 0.7790(2) 0.22226(19) 0.97712(13) 0.090(3) Uani 1 1 d U
O10 O 0.78269(17) 0.18634(18) 0.96034(11) 0.071(3) Uani 1 1 d U
O11 O 0.7909(2) 0.0940(2) 0.79137(12) 0.089(3) Uani 1 1 d U
O12 O 0.7987(2) 0.0636(2) 0.77176(12) 0.095(3) Uani 1 1 d U
O13 O 0.6738(2) 0.2625(2) 0.96560(14) 0.102(4) Uani 1 1 d U
O14 O 0.69689(18) 0.23375(17) 0.94993(12) 0.075(3) Uani 1 1 d U
O15 O 0.7823(2) 0.1625(2) 0.80387(12) 0.094(4) Uani 1 1 d U
O16 O 0.8157(2) 0.1406(2) 0.78845(14) 0.094(4) Uani 1 1 d U
O17 O 0.6020(2) 0.2934(2) 0.96131(14) 0.103(4) Uani 1 1 d U
O18 O 0.63327(19) 0.26948(17) 0.94580(12) 0.077(3) Uani 1 1 d U
O19 O 0.7315(2) 0.2106(2) 0.80071(13) 0.096(4) Uani 1 1 d U
O20 O 0.7680(2) 0.1986(2) 0.78490(15) 0.108(4) Uani 1 1 d U
O21 O 0.5193(2) 0.26310(16) 0.97626(12) 0.078(3) Uani 1 1 d U
O22 O 0.5559(2) 0.26308(18) 0.95795(11) 0.082(3) Uani 1 1 d U
O23 O 0.6627(2) 0.27640(19) 0.79015(12) 0.083(3) Uani 1 1 d U
O24 O 0.70347(18) 0.28094(19) 0.77529(13) 0.079(3) Uani 1 1 d U
O25 O 0.7044(3) 0.0352(2) 0.99183(17) 0.125(5) Uani 1 1 d U
O26 O 0.70447(19) 0.03793(17) 0.96812(12) 0.078(3) Uani 1 1 d U
O27 O 0.67912(16) 0.07674(17) 0.95199(11) 0.062(3) Uani 1 1 d U
O28 O 0.70919(17) 0.10034(14) 0.94835(10) 0.059(2) Uani 1 1 d U
O29 O 0.70696(19) 0.06933(19) 0.92061(11) 0.075(3) Uani 1 1 d U
O30 O 0.73716(19) 0.09340(17) 0.92330(11) 0.076(3) Uani 1 1 d U
O31 O 0.74139(19) 0.11871(19) 0.96753(11) 0.077(3) Uani 1 1 d U
O32 O 0.75500(17) 0.15280(18) 0.97106(10) 0.066(3) Uani 1 1 d U
O33 O 0.74632(17) 0.13558(16) 0.93714(9) 0.061(2) Uani 1 1 d U
O34 O 0.73514(17) 0.16906(17) 0.93958(11) 0.068(3) Uani 1 1 d U
O35 O 0.7663(4) 0.1625(3) 1.00391(19) 0.159(6) Uani 1 1 d U
O36 O 0.7944(2) 0.1856(2) 0.99821(14) 0.103(4) Uani 1 1 d U
O37 O 0.72788(19) 0.20208(19) 0.99390(12) 0.084(3) Uani 1 1 d U
O38 O 0.72405(18) 0.19972(17) 0.96942(11) 0.073(3) Uani 1 1 d U
O39 O 0.6817(2) 0.17367(19) 0.95390(12) 0.089(3) Uani 1 1 d U
O40 O 0.6586(2) 0.20184(19) 0.94945(12) 0.085(3) Uani 1 1 d U
O41 O 0.69162(18) 0.19799(17) 0.92135(11) 0.071(3) Uani 1 1 d U
O42 O 0.66233(18) 0.22437(18) 0.92254(12) 0.073(3) Uani 1 1 d U
O43 O 0.67186(16) 0.02914(16) 0.93797(11) 0.068(3) Uani 1 1 d U
O44 O 0.61590(19) 0.23073(17) 0.93737(11) 0.073(3) Uani 1 1 d U
O45 O 0.6361(2) 0.2326(2) 0.96713(13) 0.096(4) Uani 1 1 d U
O46 O 0.5969(2) 0.24042(19) 0.96918(12) 0.088(3) Uani 1 1 d U
O47 O 0.68247(19) 0.03385(19) 0.82377(12) 0.084(3) Uani 1 1 d U
O48 O 0.7029(2) 0.0666(2) 0.82697(12) 0.088(3) Uani 1 1 d U
O49 O 0.7420(3) 0.0755(2) 0.75565(14) 0.112(4) Uani 1 1 d U
O50 O 0.7356(2) 0.07549(19) 0.77982(12) 0.090(3) Uani 1 1 d U
O51 O 0.6869(2) 0.0892(2) 0.79526(14) 0.105(4) Uani 1 1 d U
O52 O 0.6694(2) 0.0574(2) 0.79847(13) 0.089(3) Uani 1 1 d U
O53 O 0.7387(2) 0.1034(2) 0.81050(12) 0.085(3) Uani 1 1 d U
O54 O 0.74256(19) 0.13918(18) 0.81138(11) 0.075(3) Uani 1 1 d U
O55 O 0.7595(2) 0.12535(19) 0.77886(12) 0.082(3) Uani 1 1 d U
O56 O 0.7431(2) 0.1594(2) 0.78145(13) 0.089(3) Uani 1 1 d U
O57 O 0.7045(2) 0.1713(2) 0.79940(15) 0.107(4) Uani 1 1 d U
O58 O 0.66874(19) 0.1871(2) 0.79378(12) 0.080(3) Uani 1 1 d U
O59 O 0.7272(2) 0.1771(2) 0.82653(13) 0.097(4) Uani 1 1 d U
O60 O 0.6915(2) 0.1978(2) 0.82814(13) 0.095(4) Uani 1 1 d U
O61 O 0.68912(19) 0.22879(18) 0.78011(12) 0.081(3) Uani 1 1 d U
O62 O 0.69073(19) 0.23409(18) 0.75663(12) 0.080(3) Uani 1 1 d U
O63 O 0.65178(19) 0.23116(18) 0.81003(12) 0.080(3) Uani 1 1 d U
O64 O 0.61189(16) 0.23401(16) 0.81130(11) 0.067(3) Uani 1 1 d U
O65 O 0.6393(2) 0.2619(2) 0.74684(12) 0.086(3) Uani 1 1 d U
O66 O 0.6674(2) 0.28762(19) 0.75211(12) 0.087(3) Uani 1 1 d U
O67 O 0.63123(19) 0.24414(18) 0.77854(11) 0.075(3) Uani 1 1 d U
O68 O 0.5969(2) 0.2253(2) 0.78088(13) 0.092(3) Uani 1 1 d U
C1 C 0.7846(3) 0.0910(3) 0.98058(16) 0.080(5) Uani 1 1 d U
H1A H 0.7748 0.0877 0.9892 0.120 Uiso 1 1 calc R
H1B H 0.7861 0.1067 0.9796 0.120 Uiso 1 1 calc R
H1C H 0.8007 0.0845 0.9816 0.120 Uiso 1 1 calc R
C2 C 0.7756(3) 0.0603(3) 0.96712(16) 0.060(4) Uani 1 1 d U
C3 C 0.7918(3) 0.0466(3) 0.97526(16) 0.063(4) Uani 1 1 d U
H3A H 0.8021 0.0527 0.9824 0.075 Uiso 1 1 calc R
C4 C 0.7922(3) 0.0256(3) 0.97272(18) 0.078(5) Uani 1 1 d U
H4A H 0.8029 0.0172 0.9785 0.093 Uiso 1 1 calc R
C5 C 0.7786(3) 0.0148(3) 0.96242(17) 0.078(5) Uani 1 1 d U
H5A H 0.7803 -0.0002 0.9606 0.093 Uiso 1 1 calc R
C6 C 0.7608(3) 0.0286(3) 0.95424(18) 0.071(4) Uani 1 1 d U
C7 C 0.7594(3) 0.0501(3) 0.95751(18) 0.073(4) Uani 1 1 d U
C8 C 0.7477(3) 0.0149(3) 0.94311(16) 0.065(4) Uani 1 1 d U
H8A H 0.7526 0.0004 0.9415 0.078 Uiso 1 1 calc R
C9 C 0.7199(3) 0.0098(2) 0.92330(15) 0.064(4) Uani 1 1 d U
H9A H 0.7020 0.0100 0.9235 0.077 Uiso 1 1 calc R
H9B H 0.7252 -0.0053 0.9245 0.077 Uiso 1 1 calc R
C10 C 0.7286(3) 0.0181(3) 0.90875(17) 0.075(4) Uani 1 1 d U
H10A H 0.7466 0.0185 0.9088 0.090 Uiso 1 1 calc R
H10B H 0.7228 0.0331 0.9074 0.090 Uiso 1 1 calc R
C11 C 0.7198(3) 0.0039(3) 0.89548(16) 0.080(5) Uani 1 1 d U
H11A H 0.7254 -0.0111 0.8969 0.096 Uiso 1 1 calc R
H11B H 0.7018 0.0037 0.8954 0.096 Uiso 1 1 calc R
C12 C 0.7287(3) 0.0118(3) 0.88063(17) 0.083(5) Uani 1 1 d U
H12A H 0.7252 0.0274 0.8797 0.100 Uiso 1 1 calc R
H12B H 0.7465 0.0100 0.8801 0.100 Uiso 1 1 calc R
C13 C 0.7174(3) 0.0002(3) 0.86810(19) 0.095(5) Uani 1 1 d U
H13A H 0.6996 0.0022 0.8683 0.114 Uiso 1 1 calc R
H13B H 0.7209 -0.0154 0.8688 0.114 Uiso 1 1 calc R
C14 C 0.7280(3) 0.0094(3) 0.85308(15) 0.072(4) Uani 1 1 d U
H14A H 0.7458 0.0074 0.8527 0.087 Uiso 1 1 calc R
H14B H 0.7244 0.0250 0.8522 0.087 Uiso 1 1 calc R
C15 C 0.7149(3) -0.0041(3) 0.83986(13) 0.079(5) Uani 1 1 d DU
H15A H 0.7178 -0.0198 0.8412 0.095 Uiso 1 1 calc R
H15B H 0.6972 -0.0016 0.8401 0.095 Uiso 1 1 calc R
C16 C 0.7252(2) 0.0030(2) 0.82497(12) 0.052(3) Uani 1 1 d DU
H16A H 0.7270 0.0189 0.8247 0.063 Uiso 1 1 calc R
H16B H 0.7414 -0.0034 0.8234 0.063 Uiso 1 1 calc R
C17 C 0.7156(3) -0.0231(3) 0.80845(18) 0.077(5) Uani 1 1 d U
H17A H 0.7308 -0.0283 0.8117 0.093 Uiso 1 1 calc R
C18 C 0.7014(4) -0.0374(3) 0.7981(2) 0.097(6) Uani 1 1 d U
C19 C 0.7129(4) -0.0554(3) 0.7929(2) 0.102(6) Uani 1 1 d U
H19A H 0.7292 -0.0575 0.7958 0.123 Uiso 1 1 calc R
C20 C 0.7023(4) -0.0716(3) 0.7833(2) 0.107(6) Uani 1 1 d U
H20A H 0.7108 -0.0840 0.7801 0.128 Uiso 1 1 calc R
C21 C 0.6766(4) -0.0667(3) 0.7790(2) 0.109(6) Uani 1 1 d U
H21A H 0.6680 -0.0757 0.7725 0.131 Uiso 1 1 calc R
C22 C 0.6661(3) -0.0484(3) 0.78513(18) 0.080(5) Uani 1 1 d U
C23 C 0.6778(3) -0.0317(3) 0.79460(18) 0.070(4) Uani 1 1 d U
C24 C 0.6275(3) -0.0590(3) 0.7744(2) 0.099(6) Uani 1 1 d U
H24A H 0.6106 -0.0543 0.7734 0.148 Uiso 1 1 calc R
H24B H 0.6280 -0.0730 0.7793 0.148 Uiso 1 1 calc R
H24C H 0.6347 -0.0604 0.7647 0.148 Uiso 1 1 calc R
C25 C 0.8293(3) 0.1588(3) 0.97463(19) 0.081(5) Uani 1 1 d U
H25A H 0.8279 0.1547 0.9849 0.122 Uiso 1 1 calc R
H25B H 0.8239 0.1738 0.9734 0.122 Uiso 1 1 calc R
H25C H 0.8462 0.1575 0.9715 0.122 Uiso 1 1 calc R
C26 C 0.8246(3) 0.1244(3) 0.96186(18) 0.070(4) Uani 1 1 d U
C27 C 0.8478(3) 0.1179(3) 0.96618(17) 0.071(4) Uani 1 1 d U
H27A H 0.8578 0.1274 0.9717 0.086 Uiso 1 1 calc R
C28 C 0.8560(3) 0.0984(3) 0.9626(2) 0.094(5) Uani 1 1 d U
H28A H 0.8703 0.0927 0.9668 0.113 Uiso 1 1 calc R
C29 C 0.8430(3) 0.0870(3) 0.95252(19) 0.080(5) Uani 1 1 d U
H29A H 0.8505 0.0747 0.9484 0.096 Uiso 1 1 calc R
C30 C 0.8205(3) 0.0918(2) 0.94806(15) 0.061(4) Uani 1 1 d U
C31 C 0.8100(3) 0.1125(3) 0.95281(16) 0.064(4) Uani 1 1 d U
C32 C 0.8082(3) 0.0771(3) 0.93742(16) 0.071(4) Uani 1 1 d U
H32A H 0.8176 0.0659 0.9331 0.085 Uiso 1 1 calc R
C33 C 0.7783(3) 0.0626(3) 0.92175(18) 0.079(5) Uani 1 1 d U
H33A H 0.7608 0.0591 0.9224 0.095 Uiso 1 1 calc R
H33B H 0.7877 0.0490 0.9227 0.095 Uiso 1 1 calc R
C34 C 0.7844(3) 0.0741(2) 0.90668(15) 0.061(4) Uani 1 1 d U
H34A H 0.7759 0.0882 0.9062 0.073 Uiso 1 1 calc R
H34B H 0.8020 0.0767 0.9060 0.073 Uiso 1 1 calc R
C35 C 0.7758(3) 0.0591(2) 0.89356(16) 0.071(4) Uani 1 1 d U
H35A H 0.7838 0.0448 0.8944 0.085 Uiso 1 1 calc R
H35B H 0.7581 0.0568 0.8943 0.085 Uiso 1 1 calc R
C36 C 0.7817(3) 0.0687(3) 0.87875(17) 0.075(4) Uani 1 1 d U
H36A H 0.7760 0.0839 0.8786 0.090 Uiso 1 1 calc R
H36B H 0.7995 0.0689 0.8776 0.090 Uiso 1 1 calc R
C37 C 0.7708(3) 0.0570(3) 0.86576(16) 0.075(4) Uani 1 1 d U
H37A H 0.7530 0.0564 0.8670 0.090 Uiso 1 1 calc R
H37B H 0.7768 0.0420 0.8657 0.090 Uiso 1 1 calc R
C38 C 0.7765(3) 0.0677(2) 0.85069(15) 0.066(4) Uani 1 1 d U
H38A H 0.7726 0.0832 0.8512 0.079 Uiso 1 1 calc R
H38B H 0.7941 0.0663 0.8487 0.079 Uiso 1 1 calc R
C39 C 0.7629(3) 0.0580(3) 0.83836(16) 0.069(4) Uani 1 1 d U
H39A H 0.7455 0.0613 0.8396 0.082 Uiso 1 1 calc R
H39B H 0.7646 0.0421 0.8389 0.082 Uiso 1 1 calc R
C40 C 0.7704(3) 0.0652(3) 0.82346(15) 0.068(4) Uani 1 1 d U
H40A H 0.7685 0.0810 0.8230 0.081 Uiso 1 1 calc R
H40B H 0.7879 0.0620 0.8224 0.081 Uiso 1 1 calc R
C41 C 0.7679(3) 0.0406(3) 0.80442(18) 0.083(5) Uani 1 1 d U
H41A H 0.7836 0.0366 0.8076 0.099 Uiso 1 1 calc R
C42 C 0.7576(3) 0.0280(2) 0.79211(17) 0.066(4) Uani 1 1 d U
C43 C 0.7753(3) 0.0147(3) 0.78374(19) 0.084(5) Uani 1 1 d U
H43B H 0.7920 0.0158 0.7862 0.100 Uiso 1 1 calc R
C44 C 0.7688(4) 0.0008(4) 0.7725(2) 0.118(7) Uani 1 1 d U
H44A H 0.7809 -0.0050 0.7663 0.141 Uiso 1 1 calc R
C45 C 0.7421(4) -0.0053(3) 0.7703(2) 0.107(6) Uani 1 1 d U
H45A H 0.7368 -0.0164 0.7640 0.128 Uiso 1 1 calc R
C46 C 0.7248(3) 0.0086(2) 0.77924(16) 0.062(4) Uani 1 1 d U
C47 C 0.7325(3) 0.0240(3) 0.7900(2) 0.090(5) Uani 1 1 d U
C48 C 0.6909(3) -0.0052(3) 0.76634(18) 0.087(5) Uani 1 1 d U
H48A H 0.6732 -0.0057 0.7671 0.130 Uiso 1 1 calc R
H48B H 0.6974 -0.0200 0.7665 0.130 Uiso 1 1 calc R
H48C H 0.6956 0.0019 0.7573 0.130 Uiso 1 1 calc R
C49 C 0.7809(3) 0.2376(3) 0.9886(2) 0.102(6) Uani 1 1 d U
H49A H 0.7800 0.2522 0.9846 0.153 Uiso 1 1 calc R
H49B H 0.7964 0.2357 0.9936 0.153 Uiso 1 1 calc R
H49C H 0.7676 0.2354 0.9955 0.153 Uiso 1 1 calc R
C50 C 0.7982(3) 0.2226(3) 0.96616(19) 0.077(5) Uani 1 1 d U
C51 C 0.8121(3) 0.2399(3) 0.96376(19) 0.086(5) Uani 1 1 d U
H51A H 0.8108 0.2528 0.9692 0.103 Uiso 1 1 calc R
C52 C 0.8305(3) 0.2369(3) 0.9514(2) 0.097(6) Uani 1 1 d U
H52A H 0.8405 0.2486 0.9487 0.116 Uiso 1 1 calc R
C53 C 0.8328(4) 0.2176(4) 0.9442(2) 0.109(6) Uani 1 1 d U
H53A H 0.8463 0.2142 0.9383 0.130 Uiso 1 1 calc R
C54 C 0.8137(3) 0.2036(2) 0.94642(16) 0.061(4) Uani 1 1 d U
C55 C 0.7979(3) 0.2030(3) 0.95818(16) 0.065(4) Uani 1 1 d U
C56 C 0.8179(3) 0.1846(3) 0.93596(19) 0.080(5) Uani 1 1 d U
H56A H 0.8315 0.1865 0.9298 0.095 Uiso 1 1 calc R
C57 C 0.8131(3) 0.1522(2) 0.92167(17) 0.070(4) Uani 1 1 d U
H57A H 0.8114 0.1369 0.9246 0.084 Uiso 1 1 calc R
H57B H 0.8303 0.1547 0.9191 0.084 Uiso 1 1 calc R
C58 C 0.7965(4) 0.1566(3) 0.9078(2) 0.106(6) Uani 1 1 d U
H58A H 0.7793 0.1543 0.9104 0.127 Uiso 1 1 calc R
H58B H 0.7984 0.1718 0.9047 0.127 Uiso 1 1 calc R
C59 C 0.8029(4) 0.1419(3) 0.8950(2) 0.099(6) Uani 1 1 d U
H59A H 0.8205 0.1427 0.8930 0.119 Uiso 1 1 calc R
H59B H 0.7988 0.1268 0.8974 0.119 Uiso 1 1 calc R
C60 C 0.7891(3) 0.1489(3) 0.88186(19) 0.090(5) Uani 1 1 d U
H60A H 0.7925 0.1643 0.8801 0.108 Uiso 1 1 calc R
H60B H 0.7715 0.1476 0.8840 0.108 Uiso 1 1 calc R
C61 C 0.7942(3) 0.1363(3) 0.86763(19) 0.089(5) Uani 1 1 d U
H61A H 0.8119 0.1362 0.8659 0.107 Uiso 1 1 calc R
H61B H 0.7890 0.1211 0.8689 0.107 Uiso 1 1 calc R
C62 C 0.7819(3) 0.1454(3) 0.85468(18) 0.084(5) Uani 1 1 d U
H62A H 0.7899 0.1593 0.8523 0.101 Uiso 1 1 calc R
H62B H 0.7650 0.1488 0.8575 0.101 Uiso 1 1 calc R
C63 C 0.7808(3) 0.1315(3) 0.84001(18) 0.078(5) Uani 1 1 d U
H63A H 0.7691 0.1382 0.8332 0.094 Uiso 1 1 calc R
H63B H 0.7750 0.1168 0.8423 0.094 Uiso 1 1 calc R
C64 C 0.8075(3) 0.1301(3) 0.8323(2) 0.094(5) Uani 1 1 d U
H64A H 0.8127 0.1446 0.8290 0.113 Uiso 1 1 calc R
H64B H 0.8196 0.1246 0.8393 0.113 Uiso 1 1 calc R
C65 C 0.8203(3) 0.0995(3) 0.81859(16) 0.067(4) Uani 1 1 d U
H65A H 0.8305 0.0976 0.8268 0.080 Uiso 1 1 calc R
C66 C 0.8237(3) 0.0844(2) 0.80725(16) 0.058(4) Uani 1 1 d U
C67 C 0.8422(4) 0.0671(3) 0.8091(2) 0.101(6) Uani 1 1 d U
H67A H 0.8511 0.0667 0.8180 0.121 Uiso 1 1 calc R
C68 C 0.8471(3) 0.0521(3) 0.79917(19) 0.081(5) Uani 1 1 d U
H68A H 0.8603 0.0425 0.8007 0.097 Uiso 1 1 calc R
C69 C 0.8329(3) 0.0500(3) 0.7864(2) 0.089(5) Uani 1 1 d U
H69A H 0.8364 0.0393 0.7793 0.107 Uiso 1 1 calc R
C70 C 0.8135(3) 0.0645(3) 0.78456(18) 0.069(4) Uani 1 1 d U
C71 C 0.8091(3) 0.0807(3) 0.79397(16) 0.064(4) Uani 1 1 d U
C72 C 0.8081(4) 0.0500(3) 0.7598(2) 0.109(6) Uani 1 1 d U
H72A H 0.8258 0.0508 0.7596 0.164 Uiso 1 1 calc R
H72B H 0.8016 0.0552 0.7505 0.164 Uiso 1 1 calc R
H72C H 0.8030 0.0350 0.7614 0.164 Uiso 1 1 calc R
C73 C 0.6613(4) 0.2730(3) 0.9765(2) 0.119(7) Uani 1 1 d U
H73A H 0.6674 0.2683 0.9860 0.178 Uiso 1 1 calc R
H73B H 0.6440 0.2696 0.9757 0.178 Uiso 1 1 calc R
H73C H 0.6636 0.2886 0.9755 0.178 Uiso 1 1 calc R
C74 C 0.6998(3) 0.2632(3) 0.9656(2) 0.090(5) Uani 1 1 d U
C75 C 0.7119(4) 0.2798(4) 0.9716(3) 0.125(7) Uani 1 1 d U
H75A H 0.7034 0.2908 0.9767 0.150 Uiso 1 1 calc R
C76 C 0.7387(4) 0.2808(3) 0.9701(2) 0.110(6) Uani 1 1 d U
H76A H 0.7479 0.2910 0.9755 0.132 Uiso 1 1 calc R
C77 C 0.7494(4) 0.2674(3) 0.9614(2) 0.096(6) Uani 1 1 d U
H77A H 0.7664 0.2688 0.9600 0.116 Uiso 1 1 calc R
C78 C 0.7361(3) 0.2496(3) 0.95332(17) 0.081(5) Uani 1 1 d DU
C79 C 0.7102(3) 0.2485(3) 0.95527(19) 0.075(4) Uani 1 1 d U
C80 C 0.7512(3) 0.2365(3) 0.94313(18) 0.086(5) Uani 1 1 d DU
H80A H 0.7671 0.2414 0.9411 0.103 Uiso 1 1 calc R
C81 C 0.7598(3) 0.2111(3) 0.92578(17) 0.074(4) Uani 1 1 d U
H81A H 0.7601 0.1951 0.9263 0.088 Uiso 1 1 calc R
H81B H 0.7765 0.2164 0.9273 0.088 Uiso 1 1 calc R
C82 C 0.7510(5) 0.2179(4) 0.9111(3) 0.144(9) Uani 1 1 d DU
H82A H 0.7514 0.2339 0.9109 0.173 Uiso 1 1 calc R
H82B H 0.7338 0.2136 0.9104 0.173 Uiso 1 1 calc R
C83 C 0.7639(6) 0.2098(5) 0.8969(2) 0.168(14) Uani 1 1 d DU
H83A H 0.7615 0.1940 0.8958 0.202 Uiso 1 1 calc R
H83B H 0.7816 0.2126 0.8975 0.202 Uiso 1 1 calc R
C84 C 0.7526(5) 0.2221(4) 0.8833(3) 0.145(9) Uani 1 1 d DU
H84A H 0.7348 0.2207 0.8829 0.174 Uiso 1 1 calc R
H84B H 0.7571 0.2376 0.8832 0.174 Uiso 1 1 calc R
C85 C 0.7651(6) 0.2096(5) 0.8705(3) 0.201(13) Uani 1 1 d DU
H85A H 0.7603 0.1942 0.8703 0.242 Uiso 1 1 calc R
H85B H 0.7829 0.2108 0.8709 0.242 Uiso 1 1 calc R
C86 C 0.7541(4) 0.2223(4) 0.8573(2) 0.138(8) Uani 1 1 d DU
H86A H 0.7362 0.2221 0.8571 0.165 Uiso 1 1 calc R
H86B H 0.7602 0.2373 0.8566 0.165 Uiso 1 1 calc R
C87 C 0.7657(4) 0.2068(3) 0.84569(17) 0.103(6) Uani 1 1 d DU
H87A H 0.7834 0.2057 0.8475 0.124 Uiso 1 1 calc R
H87B H 0.7587 0.1922 0.8468 0.124 Uiso 1 1 calc R
C88 C 0.7614(3) 0.2150(3) 0.82983(17) 0.094(5) Uani 1 1 d DU
H88A H 0.7438 0.2162 0.8280 0.113 Uiso 1 1 calc R
H88B H 0.7687 0.2294 0.8286 0.113 Uiso 1 1 calc R
C89 C 0.7941(5) 0.2022(4) 0.8168(3) 0.122(7) Uani 1 1 d U
H89A H 0.7996 0.2160 0.8197 0.147 Uiso 1 1 calc R
C90 C 0.8123(4) 0.1910(3) 0.8112(2) 0.118(7) Uani 1 1 d DU
C91 C 0.8376(4) 0.1978(4) 0.8081(3) 0.146(9) Uani 1 1 d DU
H91A H 0.8419 0.2125 0.8091 0.175 Uiso 1 1 calc R
C92 C 0.8550(7) 0.1831(6) 0.8039(4) 0.198(13) Uani 1 1 d U
H92A H 0.8713 0.1844 0.8071 0.237 Uiso 1 1 calc R
C93 C 0.8474(4) 0.1659(4) 0.7947(3) 0.120(7) Uani 1 1 d U
H93A H 0.8588 0.1595 0.7882 0.144 Uiso 1 1 calc R
C94 C 0.8239(3) 0.1583(3) 0.7948(2) 0.087(5) Uani 1 1 d U
C95 C 0.8059(3) 0.1716(3) 0.8032(2) 0.082(5) Uani 1 1 d DU
C96 C 0.8341(4) 0.1279(3) 0.7806(2) 0.114(7) Uani 1 1 d U
H96A H 0.8384 0.1353 0.7715 0.171 Uiso 1 1 calc R
H96B H 0.8276 0.1136 0.7783 0.171 Uiso 1 1 calc R
H96C H 0.8486 0.1264 0.7866 0.171 Uiso 1 1 calc R
C97 C 0.5839(4) 0.3077(4) 0.9681(3) 0.134(8) Uani 1 1 d U
H97A H 0.5920 0.3183 0.9743 0.202 Uiso 1 1 calc R
H97B H 0.5727 0.2991 0.9739 0.202 Uiso 1 1 calc R
H97C H 0.5748 0.3152 0.9605 0.202 Uiso 1 1 calc R
C98 C 0.6213(4) 0.3044(4) 0.9556(2) 0.106(6) Uani 1 1 d U
C99 C 0.6283(4) 0.3265(3) 0.9584(2) 0.110(6) Uani 1 1 d U
H99A H 0.6169 0.3347 0.9639 0.131 Uiso 1 1 calc R
C100 C 0.6496(5) 0.3378(4) 0.9542(3) 0.139(8) Uani 1 1 d U
H10C H 0.6530 0.3525 0.9560 0.167 Uiso 1 1 calc R
C101 C 0.6663(3) 0.3216(3) 0.9463(2) 0.094(5) Uani 1 1 d U
H10E H 0.6818 0.3266 0.9433 0.113 Uiso 1 1 calc R
C102 C 0.6604(4) 0.3004(4) 0.9432(2) 0.108(6) Uani 1 1 d U
C103 C 0.6383(3) 0.2898(3) 0.94796(18) 0.074(4) Uani 1 1 d U
C104 C 0.6784(3) 0.2891(3) 0.93437(19) 0.077(5) Uani 1 1 d U
H10F H 0.6914 0.2976 0.9307 0.093 Uiso 1 1 calc R
C105 C 0.6971(3) 0.2609(3) 0.92041(19) 0.094(5) Uani 1 1 d U
H10G H 0.7004 0.2454 0.9218 0.112 Uiso 1 1 calc R
H10H H 0.7124 0.2691 0.9214 0.112 Uiso 1 1 calc R
C106 C 0.6854(4) 0.2650(4) 0.9053(2) 0.119(7) Uani 1 1 d DU
H10I H 0.6805 0.2804 0.9046 0.143 Uiso 1 1 calc R
H10J H 0.6707 0.2561 0.9043 0.143 Uiso 1 1 calc R
C107 C 0.7035(5) 0.2595(5) 0.8927(3) 0.170(10) Uani 1 1 d DU
H10K H 0.7037 0.2440 0.8901 0.203 Uiso 1 1 calc R
H10L H 0.7202 0.2647 0.8945 0.203 Uiso 1 1 calc R
C108 C 0.6891(9) 0.2740(7) 0.8813(3) 0.220(3) Uani 1 1 d DU
H10M H 0.6713 0.2731 0.8825 0.264 Uiso 1 1 calc R
H10N H 0.6944 0.2893 0.8813 0.264 Uiso 1 1 calc R
C109 C 0.6989(5) 0.2608(5) 0.8677(3) 0.170(10) Uani 1 1 d DU
H10O H 0.6951 0.2454 0.8694 0.204 Uiso 1 1 calc R
H10P H 0.7168 0.2622 0.8676 0.204 Uiso 1 1 calc R
C110 C 0.6891(5) 0.2672(4) 0.8519(3) 0.153(9) Uani 1 1 d DU
H11C H 0.6713 0.2658 0.8515 0.184 Uiso 1 1 calc R
H11D H 0.6935 0.2824 0.8496 0.184 Uiso 1 1 calc R
C111 C 0.7013(4) 0.2515(3) 0.84053(17) 0.100(6) Uani 1 1 d DU
H11E H 0.6962 0.2364 0.8423 0.120 Uiso 1 1 calc R
H11F H 0.7192 0.2523 0.8411 0.120 Uiso 1 1 calc R
C112 C 0.6920(4) 0.2597(3) 0.82504(17) 0.100(6) Uani 1 1 d DU
H11G H 0.6743 0.2574 0.8242 0.121 Uiso 1 1 calc R
H11H H 0.6953 0.2753 0.8240 0.121 Uiso 1 1 calc R
C113 C 0.7234(4) 0.2557(3) 0.8075(2) 0.093(5) Uani 1 1 d U
C114 C 0.7399(4) 0.2492(3) 0.7979(2) 0.096(6) Uani 1 1 d U
C115 C 0.7575(4) 0.2644(3) 0.7918(2) 0.109(6) Uani 1 1 d U
H11I H 0.7560 0.2794 0.7937 0.131 Uiso 1 1 calc R
C116 C 0.7758(4) 0.2572(4) 0.7835(2) 0.118(7) Uani 1 1 d U
H11J H 0.7865 0.2676 0.7796 0.142 Uiso 1 1 calc R
C117 C 0.7802(4) 0.2361(3) 0.7802(2) 0.105(6) Uani 1 1 d U
H11K H 0.7930 0.2317 0.7740 0.125 Uiso 1 1 calc R
C118 C 0.7646(4) 0.2220(3) 0.7866(2) 0.093(5) Uani 1 1 d U
C119 C 0.7445(3) 0.2276(3) 0.79621(18) 0.063(4) Uani 1 1 d U
C120 C 0.7855(5) 0.1903(4) 0.7748(3) 0.140(8) Uani 1 1 d U
H12C H 0.7838 0.1978 0.7655 0.211 Uiso 1 1 calc R
H12D H 0.7827 0.1748 0.7734 0.211 Uiso 1 1 calc R
H12E H 0.8018 0.1925 0.7786 0.211 Uiso 1 1 calc R
C121 C 0.5024(3) 0.2659(3) 0.9888(2) 0.090(5) Uani 1 1 d U
H12F H 0.5059 0.2549 0.9962 0.136 Uiso 1 1 calc R
H12G H 0.4856 0.2642 0.9854 0.136 Uiso 1 1 calc R
H12H H 0.5045 0.2803 0.9930 0.136 Uiso 1 1 calc R
C122 C 0.5171(3) 0.2778(3) 0.9648(2) 0.087(5) Uani 1 1 d U
C123 C 0.4960(3) 0.2901(3) 0.9616(2) 0.095(5) Uani 1 1 d U
H12I H 0.4823 0.2901 0.9679 0.114 Uiso 1 1 calc R
C124 C 0.4962(4) 0.3029(3) 0.9482(2) 0.099(6) Uani 1 1 d U
H12J H 0.4821 0.3107 0.9454 0.118 Uiso 1 1 calc R
C125 C 0.5160(3) 0.3036(3) 0.93979(18) 0.076(4) Uani 1 1 d U
H12K H 0.5166 0.3135 0.9319 0.091 Uiso 1 1 calc R
C126 C 0.5364(3) 0.2895(3) 0.94251(17) 0.076(4) Uani 1 1 d DU
C127 C 0.5376(3) 0.2764(3) 0.95486(19) 0.080(5) Uani 1 1 d U
C128 C 0.5554(3) 0.2914(3) 0.93091(17) 0.091(5) Uani 1 1 d DU
H12L H 0.5517 0.3006 0.9230 0.109 Uiso 1 1 calc R
C129 C 0.5917(3) 0.2866(3) 0.91674(19) 0.087(5) Uani 1 1 d U
H12M H 0.5824 0.2962 0.9102 0.105 Uiso 1 1 calc R
H12N H 0.6067 0.2942 0.9195 0.105 Uiso 1 1 calc R
C130 C 0.5980(4) 0.2662(3) 0.9088(2) 0.105(6) Uani 1 1 d U
H13C H 0.5826 0.2592 0.9058 0.126 Uiso 1 1 calc R
H13D H 0.6060 0.2564 0.9158 0.126 Uiso 1 1 calc R
C131 C 0.6142(4) 0.2676(4) 0.8953(2) 0.121(7) Uani 1 1 d U
H13E H 0.6205 0.2532 0.8928 0.145 Uiso 1 1 calc R
H13F H 0.6282 0.2772 0.8974 0.145 Uiso 1 1 calc R
C132 C 0.5988(4) 0.2772(3) 0.8818(2) 0.109(6) Uani 1 1 d U
H13G H 0.5835 0.2691 0.8806 0.131 Uiso 1 1 calc R
H13H H 0.5948 0.2926 0.8834 0.131 Uiso 1 1 calc R
C133 C 0.6161(3) 0.2744(3) 0.86778(19) 0.105(6) Uani 1 1 d DU
H13I H 0.6310 0.2830 0.8691 0.126 Uiso 1 1 calc R
H13J H 0.6208 0.2590 0.8667 0.126 Uiso 1 1 calc R
C134 C 0.6024(4) 0.2820(4) 0.8538(2) 0.134(8) Uani 1 1 d DU
H13K H 0.5983 0.2976 0.8545 0.161 Uiso 1 1 calc R
H13L H 0.5872 0.2737 0.8525 0.161 Uiso 1 1 calc R
C135 C 0.6207(4) 0.2778(4) 0.8404(2) 0.127(7) Uani 1 1 d U
H13M H 0.6377 0.2789 0.8437 0.152 Uiso 1 1 calc R
H13N H 0.6181 0.2631 0.8364 0.152 Uiso 1 1 calc R
C136 C 0.6153(4) 0.2951(4) 0.8287(3) 0.134(8) Uani 1 1 d DU
H13O H 0.6177 0.3097 0.8329 0.161 Uiso 1 1 calc R
H13P H 0.5982 0.2939 0.8254 0.161 Uiso 1 1 calc R
C137 C 0.6529(3) 0.3063(3) 0.8149(2) 0.104(6) Uani 1 1 d DU
H13Q H 0.6548 0.3152 0.8233 0.125 Uiso 1 1 calc R
C138 C 0.6698(5) 0.3097(4) 0.8041(3) 0.126(7) Uani 1 1 d U
C139 C 0.6892(5) 0.3247(4) 0.8092(3) 0.133(8) Uani 1 1 d U
H13R H 0.6871 0.3336 0.8175 0.159 Uiso 1 1 calc R
C140 C 0.7112(5) 0.3247(4) 0.8009(3) 0.129(7) Uani 1 1 d U
H14C H 0.7242 0.3338 0.8038 0.155 Uiso 1 1 calc R
C141 C 0.7136(4) 0.3120(4) 0.7892(3) 0.121(7) Uani 1 1 d U
H14D H 0.7271 0.3146 0.7830 0.146 Uiso 1 1 calc R
C142 C 0.6987(3) 0.2960(3) 0.7854(2) 0.083(5) Uani 1 1 d U
C143 C 0.6768(3) 0.2918(3) 0.7943(2) 0.084(5) Uani 1 1 d U
C144 C 0.7204(3) 0.2851(3) 0.76405(18) 0.092(5) Uani 1 1 d U
H14E H 0.7280 0.2992 0.7657 0.139 Uiso 1 1 calc R
H14F H 0.7120 0.2852 0.7547 0.139 Uiso 1 1 calc R
H14G H 0.7328 0.2739 0.7640 0.139 Uiso 1 1 calc R
C145 C 0.7146(4) 0.0711(3) 0.9826(2) 0.109(6) Uani 1 1 d U
H14H H 0.7171 0.0782 0.9732 0.163 Uiso 1 1 calc R
H14I H 0.7294 0.0723 0.9885 0.163 Uiso 1 1 calc R
H14J H 0.7011 0.0780 0.9877 0.163 Uiso 1 1 calc R
C146 C 0.7089(3) 0.0476(3) 0.9802(2) 0.078(5) Uani 1 1 d U
C147 C 0.6718(3) 0.1143(3) 0.9570(2) 0.109(6) Uani 1 1 d DU
H14K H 0.6802 0.1280 0.9555 0.163 Uiso 1 1 calc R
H14L H 0.6687 0.1122 0.9674 0.163 Uiso 1 1 calc R
H14M H 0.6564 0.1145 0.9517 0.163 Uiso 1 1 calc R
C148 C 0.6874(3) 0.0960(3) 0.95134(19) 0.078(5) Uani 1 1 d DU
C149 C 0.7164(3) 0.0935(3) 0.90086(19) 0.093(5) Uani 1 1 d U
H14N H 0.7028 0.0865 0.8959 0.140 Uiso 1 1 calc R
H14O H 0.7313 0.0910 0.8953 0.140 Uiso 1 1 calc R
H14P H 0.7133 0.1091 0.9016 0.140 Uiso 1 1 calc R
C150 C 0.7192(3) 0.0839(3) 0.91629(16) 0.067(4) Uani 1 1 d U
C151 C 0.7190(3) 0.1396(3) 0.9842(2) 0.100(6) Uani 1 1 d U
H15C H 0.7193 0.1541 0.9884 0.150 Uiso 1 1 calc R
H15D H 0.7206 0.1288 0.9919 0.150 Uiso 1 1 calc R
H15E H 0.7037 0.1374 0.9790 0.150 Uiso 1 1 calc R
C152 C 0.7415(3) 0.1371(3) 0.97285(17) 0.066(4) Uani 1 1 d U
C153 C 0.7077(3) 0.1453(2) 0.92691(17) 0.071(4) Uani 1 1 d U
H15F H 0.6978 0.1584 0.9260 0.107 Uiso 1 1 calc R
H15G H 0.6986 0.1343 0.9323 0.107 Uiso 1 1 calc R
H15H H 0.7117 0.1398 0.9172 0.107 Uiso 1 1 calc R
C154 C 0.7305(3) 0.1506(3) 0.93490(16) 0.059(4) Uani 1 1 d U
C155 C 0.8005(5) 0.1609(4) 1.0178(2) 0.161(10) Uani 1 1 d DU
H15I H 0.8126 0.1709 1.0215 0.241 Uiso 1 1 calc R
H15J H 0.8085 0.1478 1.0142 0.241 Uiso 1 1 calc R
H15K H 0.7891 0.1570 1.0256 0.241 Uiso 1 1 calc R
C156 C 0.7867(4) 0.1714(3) 1.0054(2) 0.086(5) Uani 1 1 d DU
C157 C 0.6904(3) 0.2143(3) 0.9835(2) 0.105(6) Uani 1 1 d U
H15L H 0.6824 0.2147 0.9740 0.158 Uiso 1 1 calc R
H15M H 0.6923 0.2290 0.9872 0.158 Uiso 1 1 calc R
H15N H 0.6804 0.2059 0.9903 0.158 Uiso 1 1 calc R
C158 C 0.7144(3) 0.2040(3) 0.98203(19) 0.078(5) Uani 1 1 d U
C159 C 0.6406(4) 0.1706(3) 0.9599(3) 0.123(7) Uani 1 1 d U
H15O H 0.6252 0.1786 0.9598 0.185 Uiso 1 1 calc R
H15P H 0.6448 0.1668 0.9700 0.185 Uiso 1 1 calc R
H15Q H 0.6389 0.1574 0.9541 0.185 Uiso 1 1 calc R
C160 C 0.6607(3) 0.1848(3) 0.9535(2) 0.078(5) Uani 1 1 d U
C161 C 0.6666(3) 0.2027(3) 0.90096(19) 0.092(5) Uani 1 1 d U
H16C H 0.6790 0.1927 0.8972 0.138 Uiso 1 1 calc R
H16D H 0.6656 0.2153 0.8946 0.138 Uiso 1 1 calc R
H16E H 0.6509 0.1953 0.9012 0.138 Uiso 1 1 calc R
C162 C 0.6738(3) 0.2101(3) 0.91691(18) 0.072(4) Uani 1 1 d U
C163 C 0.6076(3) 0.1957(2) 0.92745(16) 0.070(4) Uani 1 1 d U
H16F H 0.5938 0.1860 0.9261 0.105 Uiso 1 1 calc R
H16G H 0.6197 0.1887 0.9337 0.105 Uiso 1 1 calc R
H16H H 0.6148 0.1990 0.9180 0.105 Uiso 1 1 calc R
C164 C 0.5988(3) 0.2167(3) 0.93473(18) 0.075(4) Uani 1 1 d U
C165 C 0.6146(6) 0.2150(5) 0.9879(4) 0.207(13) Uani 1 1 d U
H16J H 0.5979 0.2141 0.9916 0.310 Uiso 1 1 calc R
H16K H 0.6251 0.2210 0.9955 0.310 Uiso 1 1 calc R
H16L H 0.6203 0.2005 0.9853 0.310 Uiso 1 1 calc R
C166 C 0.6153(4) 0.2302(3) 0.9739(2) 0.091(5) Uani 1 1 d U
C167 C 0.6787(3) 0.0528(3) 0.84673(18) 0.088(5) Uani 1 1 d U
H16M H 0.6682 0.0404 0.8488 0.132 Uiso 1 1 calc R
H16N H 0.6691 0.0661 0.8474 0.132 Uiso 1 1 calc R
H16O H 0.6919 0.0533 0.8538 0.132 Uiso 1 1 calc R
C168 C 0.6894(3) 0.0507(3) 0.83107(18) 0.075(4) Uani 1 1 d U
C169 C 0.6447(4) 0.0868(3) 0.7902(3) 0.126(7) Uani 1 1 d U
H16P H 0.6314 0.0764 0.7910 0.188 Uiso 1 1 calc R
H16Q H 0.6463 0.0915 0.7801 0.188 Uiso 1 1 calc R
H16R H 0.6412 0.0993 0.7964 0.188 Uiso 1 1 calc R
C170 C 0.6683(3) 0.0762(3) 0.7952(2) 0.084(5) Uani 1 1 d U
C171 C 0.7025(3) 0.0603(3) 0.7636(2) 0.103(6) Uani 1 1 d U
H17B H 0.7031 0.0445 0.7639 0.154 Uiso 1 1 calc R
H17C H 0.6969 0.0650 0.7540 0.154 Uiso 1 1 calc R
H17D H 0.6912 0.0655 0.7711 0.154 Uiso 1 1 calc R
C172 C 0.7284(3) 0.0696(3) 0.7666(2) 0.082(5) Uani 1 1 d U
C173 C 0.7048(4) 0.1251(3) 0.8202(2) 0.117(7) Uani 1 1 d U
H17E H 0.6957 0.1116 0.8193 0.176 Uiso 1 1 calc R
H17F H 0.6959 0.1368 0.8155 0.176 Uiso 1 1 calc R
H17G H 0.7072 0.1285 0.8306 0.176 Uiso 1 1 calc R
C174 C 0.7303(3) 0.1224(3) 0.81268(16) 0.065(4) Uani 1 1 d U
C175 C 0.7315(5) 0.1370(4) 0.7610(3) 0.149(9) Uani 1 1 d U
H17H H 0.7211 0.1494 0.7587 0.224 Uiso 1 1 calc R
H17I H 0.7214 0.1242 0.7625 0.224 Uiso 1 1 calc R
H17J H 0.7429 0.1345 0.7531 0.224 Uiso 1 1 calc R
C176 C 0.7460(3) 0.1419(4) 0.77542(19) 0.080(5) Uani 1 1 d U
C177 C 0.6742(4) 0.1489(3) 0.7885(2) 0.110(6) Uani 1 1 d U
H17K H 0.6573 0.1493 0.7852 0.165 Uiso 1 1 calc R
H17L H 0.6761 0.1375 0.7958 0.165 Uiso 1 1 calc R
H17M H 0.6848 0.1459 0.7802 0.165 Uiso 1 1 calc R
C178 C 0.6807(3) 0.1699(3) 0.79489(19) 0.076(5) Uani 1 1 d U
C179 C 0.7020(3) 0.1761(3) 0.8486(2) 0.098(6) Uani 1 1 d U
H17N H 0.6871 0.1824 0.8526 0.147 Uiso 1 1 calc R
H17O H 0.7157 0.1797 0.8550 0.147 Uiso 1 1 calc R
H17P H 0.7003 0.1604 0.8481 0.147 Uiso 1 1 calc R
C180 C 0.7067(4) 0.1854(4) 0.8329(2) 0.108(6) Uani 1 1 d U
C181 C 0.7121(4) 0.2034(3) 0.7655(2) 0.119(7) Uani 1 1 d DU
H18A H 0.7091 0.1925 0.7730 0.178 Uiso 1 1 calc R
H18B H 0.7291 0.2080 0.7659 0.178 Uiso 1 1 calc R
H18C H 0.7087 0.1971 0.7559 0.178 Uiso 1 1 calc R
C182 C 0.6962(3) 0.2221(2) 0.76792(18) 0.064(4) Uani 1 1 d DU
C183 C 0.6303(3) 0.2008(2) 0.82178(18) 0.090(5) Uani 1 1 d DU
H18D H 0.6462 0.1939 0.8221 0.136 Uiso 1 1 calc R
H18E H 0.6186 0.1909 0.8173 0.136 Uiso 1 1 calc R
H18F H 0.6250 0.2043 0.8317 0.136 Uiso 1 1 calc R
C184 C 0.6318(3) 0.2207(2) 0.81316(16) 0.068(4) Uani 1 1 d DU
C185 C 0.6274(3) 0.2119(3) 0.76383(18) 0.085(5) Uani 1 1 d U
H18G H 0.6429 0.2160 0.7595 0.127 Uiso 1 1 calc R
H18H H 0.6154 0.2098 0.7561 0.127 Uiso 1 1 calc R
H18I H 0.6293 0.1985 0.7693 0.127 Uiso 1 1 calc R
C186 C 0.6182(4) 0.2311(3) 0.7749(2) 0.094(6) Uani 1 1 d U
C187 C 0.6399(3) 0.2927(3) 0.7304(2) 0.101(6) Uani 1 1 d U
H18J H 0.6307 0.2829 0.7241 0.152 Uiso 1 1 calc R
H18K H 0.6537 0.2986 0.7250 0.152 Uiso 1 1 calc R
H18L H 0.6294 0.3045 0.7336 0.152 Uiso 1 1 calc R
C188 C 0.6497(4) 0.2796(3) 0.7445(2) 0.085(5) Uani 1 1 d U

loop_
_atom_site_aniso_label
_atom_site_aniso_U_11
_atom_site_aniso_U_22
_atom_site_aniso_U_33
_atom_site_aniso_U_23
_atom_site_aniso_U_13
_atom_site_aniso_U_12
Yb1 0.0427(4) 0.0978(6) 0.0508(4) -0.0057(3) -0.0061(3) 0.0085(3)
Yb2 0.0498(4) 0.1057(6) 0.0729(5) -0.0100(4) -0.0085(3) 0.0150(4)
Yb3 0.0433(4) 0.1328(7) 0.0785(5) 0.0152(5) -0.0075(3) -0.0084(4)
Yb4 0.0452(4) 0.1269(7) 0.0541(4) 0.0128(4) 0.0021(3) -0.0180(4)
Cd1 0.0722(8) 0.1276(11) 0.0618(8) 0.0090(7) -0.0084(6) 0.0246(8)
Cd2 0.0466(6) 0.1087(10) 0.0568(7) -0.0039(6) -0.0052(5) 0.0088(6)
Cd3 0.0441(6) 0.1066(10) 0.0546(7) -0.0060(6) -0.0021(5) 0.0073(6)
Cd4 0.0518(7) 0.1188(10) 0.0561(7) -0.0144(7) -0.0074(5) 0.0068(6)
Cd5 0.0434(6) 0.1042(9) 0.0624(7) -0.0071(6) -0.0051(5) 0.0111(6)
Cd6 0.0566(7) 0.1053(10) 0.0619(7) -0.0047(6) 0.0013(6) 0.0155(6)
Cd7 0.0501(7) 0.1332(11) 0.0633(8) -0.0050(7) -0.0065(5) -0.0208(7)
Cd8 0.0711(8) 0.1621(14) 0.0537(7) -0.0087(8) -0.0038(6) -0.0226(8)
Cd9 0.0496(7) 0.1303(11) 0.0586(7) -0.0029(7) -0.0059(5) -0.0113(7)
Cd10 0.0468(6) 0.1297(11) 0.0677(8) 0.0202(7) -0.0032(5) -0.0131(7)
Cd11 0.0484(6) 0.1259(11) 0.0590(7) 0.0203(7) 0.0013(5) -0.0117(7)
Cd12 0.0565(7) 0.1241(11) 0.0544(7) 0.0123(7) 0.0039(5) -0.0186(7)
Cl1 0.093(3) 0.199(5) 0.111(4) 0.043(4) -0.008(3) -0.006(4)
Cl2 0.180(6) 0.183(5) 0.102(4) -0.035(4) 0.034(4) -0.042(5)
N1 0.061(6) 0.093(7) 0.071(7) -0.003(6) -0.005(6) 0.005(6)
N2 0.060(6) 0.089(7) 0.075(7) -0.016(6) -0.004(6) -0.010(6)
N3 0.074(7) 0.085(7) 0.070(7) -0.011(6) -0.001(6) 0.010(6)
N4 0.060(6) 0.083(7) 0.070(7) -0.014(6) -0.009(6) -0.014(6)
N5 0.069(7) 0.103(8) 0.065(7) -0.002(6) -0.011(6) 0.027(6)
N6 0.066(6) 0.081(7) 0.064(7) -0.015(6) -0.007(5) 0.000(6)
N7 0.074(7) 0.092(8) 0.080(7) -0.001(6) -0.010(6) 0.023(6)
N8 0.077(8) 0.110(8) 0.113(9) 0.004(7) -0.013(7) 0.003(7)
N9 0.064(7) 0.099(8) 0.090(8) 0.011(7) -0.010(6) 0.005(6)
N10 0.085(8) 0.113(8) 0.087(8) -0.005(7) -0.001(7) -0.022(7)
N11 0.068(7) 0.087(7) 0.073(7) -0.005(6) 0.011(6) 0.017(6)
N12 0.094(8) 0.105(8) 0.092(8) -0.012(7) -0.001(7) -0.008(7)
O1 0.073(6) 0.100(7) 0.060(6) -0.019(5) -0.010(5) -0.005(5)
O2 0.058(5) 0.100(6) 0.054(5) -0.001(5) -0.016(4) 0.030(5)
O3 0.089(6) 0.072(6) 0.077(6) 0.000(5) -0.014(5) -0.006(5)
O4 0.072(6) 0.130(8) 0.080(6) -0.007(6) -0.007(5) 0.002(6)
O5 0.059(5) 0.096(7) 0.077(6) -0.011(5) -0.002(5) 0.002(5)
O6 0.072(6) 0.083(6) 0.043(5) 0.007(4) 0.012(4) 0.005(5)
O7 0.068(6) 0.110(7) 0.067(6) -0.030(5) 0.002(5) -0.013(5)
O8 0.074(6) 0.118(7) 0.069(6) -0.032(5) 0.000(5) -0.016(6)
O9 0.081(6) 0.105(7) 0.085(7) -0.018(6) -0.006(5) -0.014(6)
O10 0.054(5) 0.099(6) 0.059(5) -0.015(5) 0.000(4) -0.002(5)
O11 0.074(6) 0.117(7) 0.077(6) -0.006(6) 0.018(5) 0.006(6)
O12 0.072(6) 0.139(8) 0.073(6) -0.033(6) 0.013(5) -0.010(6)
O13 0.092(7) 0.122(8) 0.092(7) -0.026(6) -0.004(6) 0.032(6)
O14 0.051(5) 0.088(6) 0.086(6) -0.012(5) -0.013(5) 0.012(5)
O15 0.075(6) 0.122(7) 0.083(7) 0.022(6) 0.021(5) -0.013(6)
O16 0.068(6) 0.117(7) 0.097(7) 0.005(6) 0.014(6) 0.003(6)
O17 0.091(7) 0.124(8) 0.092(7) -0.023(6) 0.000(6) 0.011(6)
O18 0.071(6) 0.062(6) 0.099(7) 0.000(5) -0.001(5) 0.028(5)
O19 0.084(7) 0.110(7) 0.094(7) 0.016(6) -0.006(6) 0.011(6)
O20 0.073(6) 0.137(8) 0.113(8) -0.001(7) 0.026(6) 0.007(6)
O21 0.085(6) 0.073(6) 0.075(6) 0.004(5) 0.010(5) 0.011(5)
O22 0.077(6) 0.098(7) 0.069(6) 0.002(5) 0.013(5) 0.026(5)
O23 0.078(6) 0.097(7) 0.073(6) 0.016(5) 0.000(5) -0.003(6)
O24 0.058(5) 0.095(7) 0.085(6) 0.034(6) 0.016(5) -0.011(5)
O25 0.134(8) 0.131(8) 0.111(8) -0.007(7) -0.006(7) -0.010(7)
O26 0.069(6) 0.093(6) 0.072(6) -0.007(5) 0.000(5) 0.010(5)
O27 0.048(5) 0.067(6) 0.072(6) -0.008(5) 0.011(4) 0.001(4)
O28 0.046(5) 0.065(5) 0.066(5) -0.001(4) 0.003(4) 0.012(4)
O29 0.063(6) 0.094(7) 0.067(6) -0.008(5) -0.018(5) -0.009(5)
O30 0.070(6) 0.095(6) 0.062(6) -0.003(5) -0.002(5) 0.002(5)
O31 0.071(6) 0.094(7) 0.067(6) -0.002(5) 0.003(5) -0.010(5)
O32 0.048(5) 0.092(6) 0.058(5) -0.010(5) 0.001(4) -0.015(5)
O33 0.059(5) 0.080(6) 0.044(5) -0.008(4) -0.017(4) 0.014(5)
O34 0.052(5) 0.072(6) 0.080(6) 0.005(5) 0.000(5) 0.005(5)
O35 0.162(10) 0.174(10) 0.141(9) 0.002(8) -0.031(8) -0.006(8)
O36 0.105(7) 0.115(8) 0.089(7) -0.003(6) -0.019(6) 0.023(6)
O37 0.067(6) 0.127(7) 0.060(6) -0.019(5) 0.001(5) 0.009(5)
O38 0.061(5) 0.092(6) 0.066(6) -0.009(5) -0.001(5) 0.023(5)
O39 0.072(6) 0.115(7) 0.080(6) 0.010(6) 0.005(5) 0.014(6)
O40 0.108(7) 0.065(6) 0.081(6) 0.003(5) 0.016(6) 0.023(6)
O41 0.053(5) 0.098(6) 0.063(6) 0.001(5) 0.004(4) 0.002(5)
O42 0.057(5) 0.081(6) 0.082(6) -0.007(5) -0.005(5) 0.017(5)
O43 0.040(5) 0.094(6) 0.069(6) 0.015(5) -0.017(4) 0.010(5)
O44 0.071(6) 0.081(6) 0.067(6) -0.007(5) 0.009(5) 0.011(5)
O45 0.083(7) 0.115(7) 0.089(7) -0.012(6) 0.005(6) 0.030(6)
O46 0.074(6) 0.119(7) 0.072(6) 0.009(5) -0.009(5) 0.022(6)
O47 0.065(6) 0.105(7) 0.083(6) -0.013(6) -0.002(5) -0.002(5)
O48 0.076(6) 0.115(7) 0.075(6) -0.006(5) 0.006(5) -0.033(6)
O49 0.114(7) 0.138(8) 0.083(7) 0.012(6) -0.014(6) -0.045(7)
O50 0.085(6) 0.116(7) 0.068(6) -0.007(5) 0.006(5) -0.017(6)
O51 0.090(7) 0.123(8) 0.101(7) 0.010(6) -0.028(6) -0.006(6)
O52 0.067(6) 0.115(7) 0.084(7) 0.002(6) -0.018(5) -0.007(6)
O53 0.069(6) 0.097(7) 0.089(6) 0.015(6) -0.036(5) -0.037(5)
O54 0.072(6) 0.085(6) 0.067(6) 0.015(5) 0.008(5) -0.011(5)
O55 0.078(6) 0.099(7) 0.070(6) -0.011(5) -0.003(5) 0.002(6)
O56 0.082(6) 0.112(7) 0.072(6) 0.005(6) -0.001(5) 0.007(6)
O57 0.087(7) 0.124(8) 0.109(7) 0.000(6) -0.012(6) -0.001(6)
O58 0.062(6) 0.101(7) 0.077(6) 0.005(5) -0.001(5) -0.013(5)
O59 0.088(7) 0.117(7) 0.085(7) 0.015(6) -0.009(6) 0.000(6)
O60 0.081(6) 0.118(7) 0.086(7) 0.023(6) 0.013(6) 0.002(6)
O61 0.065(6) 0.104(7) 0.074(6) 0.022(5) 0.005(5) 0.011(5)
O62 0.068(6) 0.104(7) 0.068(6) 0.021(5) 0.008(5) 0.004(5)
O63 0.065(6) 0.103(7) 0.073(6) 0.016(5) -0.009(5) -0.013(5)
O64 0.041(5) 0.096(6) 0.066(5) 0.016(5) -0.007(4) -0.012(5)
O65 0.083(6) 0.090(7) 0.085(6) 0.006(5) -0.007(5) 0.003(6)
O66 0.074(6) 0.115(7) 0.072(6) 0.014(5) 0.001(5) -0.002(6)
O67 0.065(6) 0.092(6) 0.068(6) -0.003(5) 0.014(5) -0.037(5)
O68 0.074(6) 0.120(7) 0.082(6) 0.012(6) -0.005(5) -0.030(6)
C1 0.091(8) 0.095(8) 0.054(7) -0.005(7) 0.004(7) -0.001(7)
C2 0.055(7) 0.070(8) 0.054(7) -0.005(6) 0.000(6) 0.004(6)
C3 0.058(7) 0.066(8) 0.064(7) 0.009(6) -0.006(6) 0.000(6)
C4 0.069(8) 0.089(9) 0.074(8) 0.011(7) -0.012(7) 0.005(7)
C5 0.066(8) 0.103(9) 0.065(8) 0.011(7) -0.002(7) 0.007(7)
C6 0.051(7) 0.079(8) 0.084(8) 0.002(7) -0.005(6) 0.011(7)
C7 0.071(8) 0.081(8) 0.066(8) 0.014(7) 0.013(7) 0.011(7)
C8 0.061(7) 0.068(8) 0.067(7) -0.008(6) 0.001(6) 0.012(6)
C9 0.061(7) 0.076(8) 0.054(7) -0.014(6) 0.001(6) 0.005(6)
C10 0.065(7) 0.087(8) 0.072(8) -0.010(7) -0.013(6) -0.009(7)
C11 0.077(8) 0.105(9) 0.058(7) -0.008(7) 0.014(6) 0.000(7)
C12 0.078(8) 0.109(9) 0.062(8) -0.008(7) -0.008(7) -0.003(7)
C13 0.081(8) 0.120(9) 0.084(9) -0.003(7) -0.016(7) -0.016(7)
C14 0.070(8) 0.091(8) 0.055(7) -0.010(6) -0.004(6) -0.010(7)
C15 0.072(8) 0.092(8) 0.073(8) -0.031(7) -0.010(7) -0.017(7)
C16 0.050(6) 0.065(7) 0.042(6) -0.004(6) -0.005(5) -0.010(6)
C17 0.074(8) 0.086(8) 0.072(8) -0.009(7) -0.019(7) 0.015(7)
C18 0.083(9) 0.106(9) 0.102(9) -0.018(8) -0.014(7) 0.013(8)
C19 0.089(9) 0.107(9) 0.111(10) -0.020(8) -0.008(8) 0.000(8)
C20 0.091(9) 0.124(10) 0.105(10) -0.023(8) 0.004(8) 0.004(8)
C21 0.110(10) 0.109(10) 0.109(10) -0.005(8) -0.016(8) 0.005(8)
C22 0.070(8) 0.094(9) 0.074(8) -0.021(7) -0.015(7) 0.012(7)
C23 0.060(7) 0.063(8) 0.088(8) -0.017(7) -0.007(7) -0.014(7)
C24 0.092(9) 0.110(9) 0.093(9) -0.033(8) -0.009(7) -0.001(8)
C25 0.068(8) 0.090(8) 0.085(8) -0.019(7) 0.002(7) 0.015(7)
C26 0.064(7) 0.073(8) 0.072(8) -0.005(7) -0.010(6) -0.007(7)
C27 0.057(7) 0.087(8) 0.069(8) -0.003(7) -0.008(6) 0.002(7)
C28 0.079(8) 0.109(9) 0.093(9) -0.006(8) -0.011(7) -0.003(8)
C29 0.054(7) 0.100(9) 0.087(8) -0.018(7) 0.002(7) 0.008(7)
C30 0.055(7) 0.080(8) 0.049(7) -0.022(6) -0.007(6) 0.015(6)
C31 0.061(7) 0.071(8) 0.060(7) 0.015(6) 0.000(6) -0.005(7)
C32 0.061(7) 0.092(8) 0.058(7) -0.007(7) -0.001(6) 0.003(7)
C33 0.072(8) 0.088(8) 0.078(8) -0.009(7) -0.005(7) 0.003(7)
C34 0.059(7) 0.061(7) 0.063(7) -0.009(6) 0.007(6) 0.003(6)
C35 0.068(7) 0.082(8) 0.063(7) -0.003(7) 0.000(6) -0.009(7)
C36 0.069(8) 0.088(8) 0.069(8) -0.005(7) -0.001(6) -0.013(7)
C37 0.073(8) 0.094(8) 0.057(7) 0.001(7) 0.000(6) 0.000(7)
C38 0.061(7) 0.078(8) 0.060(7) -0.010(6) -0.003(6) -0.006(6)
C39 0.046(6) 0.087(8) 0.073(8) -0.013(7) 0.002(6) -0.009(6)
C40 0.069(7) 0.080(8) 0.054(7) -0.014(6) -0.011(6) -0.007(6)
C41 0.075(8) 0.106(9) 0.067(8) 0.004(7) -0.009(7) 0.015(7)
C42 0.053(7) 0.080(8) 0.066(7) -0.004(6) 0.009(6) -0.019(6)
C43 0.075(8) 0.093(9) 0.083(8) -0.008(7) 0.016(7) -0.004(7)
C44 0.108(10) 0.138(10) 0.107(10) -0.019(8) 0.009(8) 0.000(8)
C45 0.103(9) 0.119(10) 0.098(9) -0.015(8) -0.008(8) -0.014(8)
C46 0.046(7) 0.084(8) 0.056(7) -0.022(6) 0.003(6) 0.001(6)
C47 0.072(8) 0.120(9) 0.078(8) -0.016(8) -0.005(7) 0.003(8)
C48 0.081(8) 0.105(9) 0.074(8) -0.010(7) -0.009(7) -0.005(7)
C49 0.100(9) 0.117(9) 0.089(9) -0.014(8) -0.009(8) -0.003(8)
C50 0.059(7) 0.090(9) 0.084(8) 0.000(7) -0.002(7) 0.002(7)
C51 0.079(8) 0.094(9) 0.086(8) -0.012(7) -0.011(7) -0.015(7)
C52 0.071(8) 0.099(9) 0.120(10) 0.018(8) -0.001(8) 0.004(7)
C53 0.107(10) 0.113(10) 0.106(10) -0.008(8) -0.007(8) -0.025(8)
C54 0.060(7) 0.063(7) 0.059(7) 0.008(6) -0.019(6) -0.001(6)
C55 0.062(7) 0.075(8) 0.058(7) -0.011(6) -0.014(6) -0.015(7)
C56 0.073(8) 0.086(8) 0.080(8) 0.001(7) 0.000(7) 0.010(7)
C57 0.068(7) 0.069(8) 0.074(8) -0.005(7) 0.002(7) 0.006(6)
C58 0.109(10) 0.117(10) 0.093(9) -0.012(8) -0.006(8) -0.005(8)
C59 0.100(9) 0.100(9) 0.098(9) -0.006(8) -0.002(8) 0.028(8)
C60 0.099(9) 0.093(9) 0.077(8) -0.015(7) 0.008(7) -0.003(7)
C61 0.092(9) 0.093(9) 0.082(8) -0.004(7) -0.012(7) 0.004(7)
C62 0.085(8) 0.097(9) 0.070(8) -0.015(7) 0.000(7) 0.004(7)
C63 0.058(7) 0.099(9) 0.077(8) -0.003(7) -0.002(6) -0.011(7)
C64 0.083(8) 0.115(9) 0.084(9) -0.005(8) -0.008(7) -0.009(7)
C65 0.065(7) 0.091(8) 0.044(7) 0.007(6) 0.004(6) 0.001(7)
C66 0.057(7) 0.058(7) 0.058(7) -0.019(6) 0.008(6) -0.002(6)
C67 0.094(9) 0.123(10) 0.085(9) -0.005(8) 0.001(8) -0.007(8)
C68 0.070(8) 0.090(8) 0.082(8) -0.018(7) 0.013(7) -0.024(7)
C69 0.079(8) 0.109(9) 0.079(8) -0.006(7) 0.010(7) -0.006(7)
C70 0.056(7) 0.080(8) 0.071(8) -0.019(7) 0.009(6) 0.001(7)
C71 0.054(7) 0.080(8) 0.059(7) -0.004(7) 0.007(6) -0.002(7)
C72 0.097(9) 0.142(10) 0.088(9) -0.028(8) 0.003(8) -0.003(8)
C73 0.118(10) 0.125(10) 0.113(10) 0.002(8) -0.013(8) 0.013(8)
C74 0.081(8) 0.091(9) 0.096(9) -0.030(7) -0.024(7) 0.009(7)
C75 0.115(10) 0.127(11) 0.133(11) -0.005(9) -0.013(9) -0.004(9)
C76 0.106(10) 0.108(10) 0.117(10) -0.007(8) -0.012(8) -0.008(8)
C77 0.091(9) 0.102(9) 0.096(9) -0.013(8) -0.012(8) -0.005(8)
C78 0.074(8) 0.093(8) 0.075(8) -0.015(7) -0.023(7) -0.004(7)
C79 0.066(8) 0.070(8) 0.088(8) -0.002(7) -0.010(7) -0.012(7)
C80 0.074(8) 0.097(9) 0.086(9) -0.020(7) -0.007(7) -0.011(7)
C81 0.064(7) 0.085(8) 0.072(8) 0.001(7) -0.007(7) 0.003(7)
C82 0.133(11) 0.163(12) 0.137(12) -0.012(9) -0.004(9) 0.005(9)
C83 0.164(17) 0.176(16) 0.164(17) 0.001(10) 0.002(10) 0.010(10)
C84 0.142(12) 0.150(11) 0.142(12) 0.027(9) -0.023(9) -0.001(9)
C85 0.203(15) 0.207(15) 0.194(15) 0.020(10) -0.018(10) -0.002(10)
C86 0.126(11) 0.163(11) 0.123(11) 0.021(9) -0.015(9) 0.001(9)
C87 0.103(9) 0.093(9) 0.113(10) 0.006(8) -0.020(8) -0.005(8)
C88 0.090(9) 0.096(9) 0.097(9) 0.006(8) -0.021(8) 0.001(7)
C89 0.114(10) 0.114(10) 0.139(11) -0.018(8) 0.010(9) -0.004(9)
C90 0.097(10) 0.120(10) 0.137(11) 0.005(8) 0.013(8) -0.003(8)
C91 0.138(12) 0.133(11) 0.166(12) -0.003(9) 0.001(9) -0.018(9)
C92 0.182(15) 0.210(15) 0.202(16) -0.011(10) 0.016(10) -0.017(10)
C93 0.103(10) 0.124(10) 0.134(11) -0.008(8) -0.003(8) -0.002(8)
C94 0.072(8) 0.085(9) 0.105(9) -0.016(7) 0.012(7) 0.000(7)
C95 0.055(7) 0.089(8) 0.102(9) -0.010(7) -0.013(7) 0.004(7)
C96 0.101(10) 0.128(10) 0.113(10) 0.000(8) 0.021(8) -0.015(8)
C97 0.129(11) 0.138(11) 0.137(11) -0.018(9) 0.017(9) 0.017(9)
C98 0.101(9) 0.114(10) 0.102(9) 0.017(8) -0.020(8) 0.018(8)
C99 0.106(10) 0.107(10) 0.115(10) -0.015(8) 0.000(8) 0.000(8)
C100 0.137(11) 0.137(11) 0.144(11) -0.006(9) -0.002(9) 0.018(9)
C101 0.081(8) 0.091(9) 0.111(9) -0.017(8) -0.016(7) 0.012(7)
C102 0.117(10) 0.107(10) 0.100(9) 0.002(8) -0.018(8) -0.016(8)
C103 0.087(8) 0.061(8) 0.073(8) -0.006(7) -0.008(7) 0.006(7)
C104 0.055(7) 0.086(9) 0.091(8) 0.001(7) -0.015(7) 0.014(7)
C105 0.097(9) 0.098(9) 0.086(9) -0.004(7) -0.001(8) -0.009(8)
C106 0.102(10) 0.139(10) 0.117(10) 0.001(8) -0.022(8) -0.009(8)
C107 0.172(13) 0.167(13) 0.170(13) -0.007(9) -0.008(9) -0.008(9)
C108 0.21(3) 0.23(3) 0.22(3) 0.004(10) 0.000(10) -0.004(10)
C109 0.162(13) 0.185(13) 0.163(13) 0.013(9) -0.011(9) -0.030(9)
C110 0.151(12) 0.165(12) 0.143(12) 0.000(9) -0.007(9) -0.011(9)
C111 0.102(9) 0.108(9) 0.090(9) 0.033(8) 0.006(8) 0.006(8)
C112 0.100(9) 0.117(9) 0.084(9) -0.019(8) -0.019(8) -0.006(8)
C113 0.078(8) 0.099(9) 0.103(9) 0.020(8) -0.003(8) -0.016(7)
C114 0.095(9) 0.098(9) 0.095(9) 0.025(8) 0.015(8) -0.011(8)
C115 0.097(9) 0.110(10) 0.120(10) 0.008(8) 0.020(8) -0.015(8)
C116 0.118(10) 0.121(10) 0.115(10) 0.009(8) 0.010(8) -0.019(8)
C117 0.106(10) 0.097(9) 0.110(10) 0.007(8) -0.005(8) 0.002(8)
C118 0.084(9) 0.102(9) 0.094(9) 0.017(8) -0.009(7) 0.007(8)
C119 0.049(7) 0.055(7) 0.085(8) 0.020(6) -0.017(6) -0.014(6)
C120 0.140(11) 0.153(11) 0.129(11) 0.011(9) 0.003(9) 0.003(9)
C121 0.080(8) 0.097(9) 0.094(9) 0.011(7) 0.013(7) -0.001(7)
C122 0.068(8) 0.102(9) 0.089(9) 0.007(7) 0.005(7) 0.013(7)
C123 0.087(9) 0.104(9) 0.093(9) -0.002(8) 0.018(7) 0.006(8)
C124 0.083(9) 0.109(9) 0.104(9) 0.011(8) 0.006(8) 0.012(8)
C125 0.063(7) 0.092(8) 0.072(8) 0.009(7) 0.004(7) 0.006(7)
C126 0.052(7) 0.105(9) 0.070(8) 0.010(7) 0.007(6) 0.000(7)
C127 0.075(8) 0.085(8) 0.079(8) -0.010(7) 0.006(7) 0.012(7)
C128 0.085(9) 0.106(9) 0.082(8) 0.018(7) -0.006(7) 0.008(8)
C129 0.090(9) 0.079(8) 0.092(9) 0.023(7) 0.006(7) -0.004(7)
C130 0.100(9) 0.125(10) 0.090(9) -0.018(8) 0.007(8) -0.025(8)
C131 0.116(10) 0.142(10) 0.105(10) -0.007(8) 0.005(8) -0.009(8)
C132 0.099(9) 0.127(10) 0.101(10) -0.004(8) 0.009(8) -0.003(8)
C133 0.101(9) 0.126(10) 0.086(9) -0.001(8) 0.013(8) -0.004(8)
C134 0.132(11) 0.155(11) 0.116(11) 0.013(9) 0.015(9) 0.006(9)
C135 0.128(11) 0.149(11) 0.104(10) -0.008(8) 0.011(8) 0.009(9)
C136 0.133(11) 0.138(11) 0.132(11) 0.003(9) 0.018(9) -0.001(9)
C137 0.113(10) 0.103(9) 0.097(9) -0.007(8) -0.009(8) -0.015(8)
C138 0.122(11) 0.132(11) 0.123(11) -0.008(9) 0.008(9) -0.018(9)
C139 0.127(11) 0.145(11) 0.127(11) 0.004(9) 0.010(9) -0.020(9)
C140 0.130(11) 0.124(10) 0.133(11) -0.005(9) 0.003(9) -0.049(8)
C141 0.123(10) 0.134(11) 0.107(10) -0.010(8) 0.013(8) -0.017(9)
C142 0.067(8) 0.088(9) 0.095(9) 0.017(7) -0.008(7) -0.026(7)
C143 0.092(9) 0.080(8) 0.080(8) 0.006(7) -0.005(7) -0.017(7)
C144 0.080(8) 0.122(9) 0.075(8) 0.017(7) 0.012(7) 0.001(7)
C145 0.101(9) 0.123(10) 0.102(10) 0.020(8) 0.013(8) 0.003(8)
C146 0.066(8) 0.092(9) 0.077(8) -0.008(7) 0.001(7) 0.022(7)
C147 0.104(9) 0.115(10) 0.107(10) -0.013(8) -0.001(8) 0.011(8)
C148 0.070(8) 0.078(8) 0.085(8) -0.014(7) -0.007(7) 0.029(7)
C149 0.089(9) 0.098(9) 0.093(9) 0.024(7) -0.003(7) 0.009(7)
C150 0.064(7) 0.086(8) 0.050(7) -0.032(7) -0.004(6) 0.005(7)
C151 0.082(9) 0.115(9) 0.102(9) -0.014(8) 0.011(7) -0.011(8)
C152 0.069(8) 0.066(8) 0.062(7) -0.022(7) -0.013(6) 0.013(7)
C153 0.068(7) 0.066(8) 0.080(8) 0.011(6) -0.018(7) 0.000(6)
C154 0.068(7) 0.055(7) 0.054(7) 0.017(6) -0.001(6) 0.002(7)
C155 0.171(13) 0.160(12) 0.151(12) -0.011(9) -0.024(9) 0.015(9)
C156 0.086(9) 0.087(9) 0.085(9) 0.010(7) -0.013(7) 0.018(8)
C157 0.083(9) 0.135(10) 0.099(9) -0.007(8) -0.014(7) 0.008(8)
C158 0.063(7) 0.099(9) 0.071(8) -0.003(7) -0.004(7) 0.010(7)
C159 0.106(10) 0.128(10) 0.135(11) 0.023(8) 0.000(8) -0.016(8)
C160 0.072(8) 0.076(8) 0.086(8) 0.005(7) -0.006(7) -0.001(7)
C161 0.081(8) 0.115(9) 0.080(8) -0.012(7) -0.014(7) 0.013(7)
C162 0.060(7) 0.089(9) 0.068(8) 0.003(7) -0.010(7) -0.006(7)
C163 0.074(8) 0.074(8) 0.062(7) -0.012(6) 0.000(6) -0.008(7)
C164 0.067(8) 0.090(9) 0.067(8) -0.011(7) -0.001(7) -0.005(7)
C165 0.192(16) 0.224(16) 0.203(16) 0.022(10) -0.003(10) 0.015(10)
C166 0.089(9) 0.092(9) 0.092(9) 0.006(7) -0.002(8) 0.020(8)
C167 0.077(8) 0.112(9) 0.076(8) -0.028(7) -0.001(7) -0.010(7)
C168 0.069(8) 0.081(8) 0.074(8) -0.014(7) -0.006(7) -0.001(7)
C169 0.115(10) 0.132(11) 0.130(11) 0.009(8) -0.012(8) 0.002(8)
C170 0.079(8) 0.090(9) 0.084(9) 0.009(7) -0.029(7) -0.016(8)
C171 0.091(9) 0.128(10) 0.090(9) -0.003(8) -0.031(7) -0.015(8)
C172 0.073(8) 0.099(9) 0.075(8) -0.011(7) -0.008(7) -0.016(7)
C173 0.101(10) 0.136(10) 0.115(10) 0.010(8) 0.014(8) -0.005(8)
C174 0.078(8) 0.059(8) 0.058(7) 0.005(6) -0.003(6) -0.001(7)
C175 0.149(12) 0.158(12) 0.141(12) -0.024(9) -0.009(9) 0.010(9)
C176 0.073(8) 0.103(9) 0.065(8) -0.004(7) -0.002(7) -0.005(8)
C177 0.115(10) 0.115(10) 0.101(10) 0.002(8) -0.007(8) 0.017(8)
C178 0.063(8) 0.078(8) 0.088(8) 0.003(7) -0.032(7) -0.011(7)
C179 0.099(9) 0.106(9) 0.089(9) 0.014(7) -0.001(7) 0.006(8)
C180 0.109(10) 0.116(10) 0.099(10) 0.018(8) 0.004(8) 0.007(8)
C181 0.117(10) 0.128(10) 0.111(10) 0.006(8) 0.004(8) 0.002(8)
C182 0.062(7) 0.073(8) 0.058(7) 0.011(7) -0.001(6) -0.003(6)
C183 0.078(8) 0.102(9) 0.091(9) 0.010(7) -0.017(7) -0.009(7)
C184 0.064(7) 0.074(8) 0.066(7) 0.017(6) -0.008(6) -0.016(7)
C185 0.086(8) 0.091(8) 0.078(8) 0.004(7) 0.018(7) 0.009(7)
C186 0.080(9) 0.115(9) 0.087(9) -0.026(8) 0.017(7) -0.013(8)
C187 0.089(9) 0.119(9) 0.095(9) 0.041(8) 0.006(7) -0.004(8)
C188 0.076(8) 0.097(9) 0.083(9) 0.010(7) 0.005(7) 0.015(8)

loop_
_atom_type_symbol
_atom_type_description
_atom_type_scat_dispersion_real
_atom_type_scat_dispersion_imag
_atom_type_scat_source
C C 0.0033 0.0016 'International Tables Vol C Tables 4.2.6.8 and 6.1.1.4'
H H 0.0000 0.0000 'International Tables Vol C Tables 4.2.6.8 and 6.1.1.4'
N N 0.0061 0.0033 'International Tables Vol C Tables 4.2.6.8 and 6.1.1.4'
O O 0.0106 0.0060 'International Tables Vol C Tables 4.2.6.8 and 6.1.1.4'
Cd Cd -0.8075 1.2024 'International Tables Vol C Tables 4.2.6.8 and 6.1.1.4'
Yb Yb -0.3850 5.5486 'International Tables Vol C Tables 4.2.6.8 and 6.1.1.4'
Cl Cl 0.1484 0.1585 'International Tables Vol C Tables 4.2.6.8 and 6.1.1.4'

loop_
_geom_angle_atom_site_label_1
_geom_angle_atom_site_label_2
_geom_angle_atom_site_label_3
_geom_angle
_geom_angle_site_symmetry_1
_geom_angle_site_symmetry_3
O30 Yb1 O2 85.6(4) . .
O30 Yb1 O6 118.7(3) . .
O2 Yb1 O6 130.6(3) . .
O30 Yb1 O28 74.9(3) . .
O2 Yb1 O28 79.1(3) . .
O6 Yb1 O28 145.4(3) . .
O30 Yb1 O31 140.1(4) . .
O2 Yb1 O31 107.3(4) . .
O6 Yb1 O31 81.7(3) . .
O28 Yb1 O31 71.0(3) . .
O30 Yb1 O33 78.5(3) . .
O2 Yb1 O33 159.1(3) . .
O6 Yb1 O33 69.8(3) . .
O28 Yb1 O33 83.6(3) . .
O31 Yb1 O33 77.6(3) . .
O30 Yb1 N3 76.4(4) . .
O2 Yb1 N3 74.2(4) . .
O6 Yb1 N3 71.7(4) . .
O28 Yb1 N3 141.8(4) . .
O31 Yb1 N3 143.1(4) . .
O33 Yb1 N3 114.5(4) . .
O30 Yb1 O1 144.8(4) . .
O2 Yb1 O1 63.8(3) . .
O6 Yb1 O1 75.1(3) . .
O28 Yb1 O1 113.1(3) . .
O31 Yb1 O1 70.2(4) . .
O33 Yb1 O1 135.1(3) . .
N3 Yb1 O1 78.5(4) . .
O30 Yb1 C7 101.0(4) . .
O2 Yb1 C7 21.1(4) . .
O6 Yb1 C7 109.8(4) . .
O28 Yb1 C7 97.1(4) . .
O31 Yb1 C7 103.2(4) . .
O33 Yb1 C7 179.0(4) . .
N3 Yb1 C7 64.6(4) . .
O1 Yb1 C7 45.3(4) . .
O30 Yb1 Cd3 112.3(3) . .
O2 Yb1 Cd3 161.2(2) . .
O6 Yb1 Cd3 35.9(2) . .
O28 Yb1 Cd3 110.3(2) . .
O31 Yb1 Cd3 63.0(3) . .
O33 Yb1 Cd3 38.9(2) . .
N3 Yb1 Cd3 103.5(3) . .
O1 Yb1 Cd3 97.3(2) . .
C7 Yb1 Cd3 141.1(3) . .
O30 Yb1 Cd2 65.6(3) . .
O2 Yb1 Cd2 32.2(2) . .
O6 Yb1 Cd2 162.3(2) . .
O28 Yb1 Cd2 51.1(2) . .
O31 Yb1 Cd2 105.9(3) . .
O33 Yb1 Cd2 127.0(2) . .
N3 Yb1 Cd2 94.0(3) . .
O1 Yb1 Cd2 92.2(2) . .
C7 Yb1 Cd2 53.2(3) . .
Cd3 Yb1 Cd2 161.40(3) . .
O18 Yb2 O42 116.4(4) . .
O18 Yb2 O14 130.7(4) . .
O42 Yb2 O14 88.3(4) . .
O18 Yb2 O45 81.7(4) . .
O42 Yb2 O45 141.7(4) . .
O14 Yb2 O45 105.2(4) . .
O18 Yb2 O40 147.7(4) . .
O42 Yb2 O40 75.8(4) . .
O14 Yb2 O40 76.5(4) . .
O45 Yb2 O40 73.1(4) . .
O18 Yb2 O44 71.0(4) . .
O42 Yb2 O44 77.7(3) . .
O14 Yb2 O44 158.2(4) . .
O45 Yb2 O44 77.4(4) . .
O40 Yb2 O44 83.8(4) . .
O18 Yb2 N9 72.1(4) . .
O42 Yb2 N9 76.0(5) . .
O14 Yb2 N9 74.2(4) . .
O45 Yb2 N9 141.9(5) . .
O40 Yb2 N9 139.5(4) . .
O44 Yb2 N9 117.4(4) . .
O18 Yb2 O13 73.8(4) . .
O42 Yb2 O13 146.2(4) . .
O14 Yb2 O13 64.5(4) . .
O45 Yb2 O13 68.9(4) . .
O40 Yb2 O13 113.7(4) . .
O44 Yb2 O13 133.9(4) . .
N9 Yb2 O13 77.5(5) . .
O18 Yb2 C79 111.2(4) . .
O42 Yb2 C79 101.4(4) . .
O14 Yb2 C79 19.7(4) . .
O45 Yb2 C79 102.4(4) . .
O40 Yb2 C79 94.0(4) . .
O44 Yb2 C79 177.8(4) . .
N9 Yb2 C79 64.1(4) . .
O13 Yb2 C79 47.5(4) . .
O18 Yb2 Cd6 36.8(3) . .
O42 Yb2 Cd6 109.1(2) . .
O14 Yb2 Cd6 161.8(3) . .
O45 Yb2 Cd6 64.2(3) . .
O40 Yb2 Cd6 111.9(3) . .
O44 Yb2 Cd6 38.2(2) . .
N9 Yb2 Cd6 104.5(3) . .
O13 Yb2 Cd6 97.4(3) . .
C79 Yb2 Cd6 143.7(3) . .
O18 Yb2 Cd5 163.9(3) . .
O42 Yb2 Cd5 67.4(3) . .
O14 Yb2 Cd5 33.7(3) . .
O45 Yb2 Cd5 104.9(3) . .
O40 Yb2 Cd5 47.3(3) . .
O44 Yb2 Cd5 124.5(2) . .
N9 Yb2 Cd5 94.8(3) . .
O13 Yb2 Cd5 94.6(3) . .
C79 Yb2 Cd5 53.4(3) . .
Cd6 Yb2 Cd5 159.08(4) . .
O15 Yb3 O59 115.4(4) . .
O15 Yb3 O19 131.2(4) . .
O59 Yb3 O19 88.8(4) . .
O15 Yb3 O57 146.6(5) . .
O59 Yb3 O57 76.2(5) . .
O19 Yb3 O57 77.4(5) . .
O15 Yb3 O56 81.2(4) . .
O59 Yb3 O56 142.4(4) . .
O19 Yb3 O56 105.5(4) . .
O57 Yb3 O56 73.4(4) . .
O15 Yb3 O54 71.7(4) . .
O59 Yb3 O54 75.6(4) . .
O19 Yb3 O54 156.8(4) . .
O57 Yb3 O54 82.2(4) . .
O56 Yb3 O54 78.7(4) . .
O15 Yb3 N8 72.4(5) . .
O59 Yb3 N8 75.5(5) . .
O19 Yb3 N8 74.2(5) . .
O57 Yb3 N8 139.9(5) . .
O56 Yb3 N8 141.6(5) . .
O54 Yb3 N8 116.9(4) . .
O15 Yb3 O20 74.7(4) . .
O59 Yb3 O20 145.9(5) . .
O19 Yb3 O20 64.0(4) . .
O57 Yb3 O20 114.2(4) . .
O56 Yb3 O20 68.9(4) . .
O54 Yb3 O20 136.1(4) . .
N8 Yb3 O20 77.4(5) . .
O15 Yb3 C119 112.2(4) . .
O59 Yb3 C119 101.0(4) . .
O19 Yb3 C119 19.2(4) . .
O57 Yb3 C119 94.7(4) . .
O56 Yb3 C119 103.1(4) . .
O54 Yb3 C119 175.9(4) . .
N8 Yb3 C119 63.9(4) . .
O20 Yb3 C119 47.8(4) . .
O15 Yb3 Cd9 37.0(3) . .
O59 Yb3 Cd9 107.2(3) . .
O19 Yb3 Cd9 163.3(3) . .
O57 Yb3 Cd9 110.6(3) . .
O56 Yb3 Cd9 64.8(3) . .
O54 Yb3 Cd9 38.5(2) . .
N8 Yb3 Cd9 104.5(4) . .
O20 Yb3 Cd9 99.3(3) . .
C119 Yb3 Cd9 145.6(3) . .
O15 Yb3 Cd10 164.7(3) . .
O59 Yb3 Cd10 68.4(3) . .
O19 Yb3 Cd10 33.9(3) . .
O57 Yb3 Cd10 47.6(3) . .
O56 Yb3 Cd10 104.9(3) . .
O54 Yb3 Cd10 123.0(2) . .
N8 Yb3 Cd10 95.3(4) . .
O20 Yb3 Cd10 94.1(3) . .
C119 Yb3 Cd10 53.1(3) . .
Cd9 Yb3 Cd10 158.10(4) . .
O47 Yb4 O7 85.0(4) 14_545 14_545
O47 Yb4 O3 118.6(4) 14_545 14_545
O7 Yb4 O3 128.9(4) 14_545 14_545
O47 Yb4 O68 140.0(4) 14_545 .
O7 Yb4 O68 109.7(4) 14_545 .
O3 Yb4 O68 81.5(4) 14_545 .
O47 Yb4 O52 76.4(4) 14_545 14_545
O7 Yb4 O52 77.2(4) 14_545 14_545
O3 Yb4 O52 148.3(4) 14_545 14_545
O68 Yb4 O52 71.4(4) . 14_545
O47 Yb4 O64 78.4(4) 14_545 .
O7 Yb4 O64 160.3(4) 14_545 .
O3 Yb4 O64 69.4(4) 14_545 .
O68 Yb4 O64 77.7(4) . .
O52 Yb4 O64 88.5(4) 14_545 .
O47 Yb4 N2 75.3(4) 14_545 14_545
O7 Yb4 N2 72.7(4) 14_545 14_545
O3 Yb4 N2 71.4(4) 14_545 14_545
O68 Yb4 N2 144.0(4) . 14_545
O52 Yb4 N2 140.0(4) 14_545 14_545
O64 Yb4 N2 112.6(4) . 14_545
O47 Yb4 O8 144.7(4) 14_545 14_545
O7 Yb4 O8 63.2(3) 14_545 14_545
O3 Yb4 O8 76.0(4) 14_545 14_545
O68 Yb4 O8 70.1(4) . 14_545
O52 Yb4 O8 108.6(4) 14_545 14_545
O64 Yb4 O8 135.4(3) . 14_545
N2 Yb4 O8 80.5(4) 14_545 14_545
O47 Yb4 C47 99.6(4) 14_545 14_545
O7 Yb4 C47 20.4(4) 14_545 14_545
O3 Yb4 C47 108.9(5) 14_545 14_545
O68 Yb4 C47 105.9(4) . 14_545
O52 Yb4 C47 94.4(5) 14_545 14_545
O64 Yb4 C47 175.9(4) . 14_545
N2 Yb4 C47 63.4(5) 14_545 14_545
O8 Yb4 C47 45.9(4) 14_545 14_545
O47 Yb4 Cd12 110.8(3) 14_545 .
O7 Yb4 Cd12 162.3(3) 14_545 .
O3 Yb4 Cd12 36.8(3) 14_545 .
O68 Yb4 Cd12 63.5(3) . .
O52 Yb4 Cd12 113.3(3) 14_545 .
O64 Yb4 Cd12 37.3(2) . .
N2 Yb4 Cd12 102.9(3) 14_545 .
O8 Yb4 Cd12 99.4(2) 14_545 .
C47 Yb4 Cd12 142.5(3) 14_545 .
O47 Yb4 Cd7 64.7(3) 14_545 14_545
O7 Yb4 Cd7 32.8(3) 14_545 14_545
O3 Yb4 Cd7 161.0(3) 14_545 14_545
O68 Yb4 Cd7 107.9(3) . 14_545
O52 Yb4 Cd7 49.3(3) 14_545 14_545
O64 Yb4 Cd7 128.1(2) . 14_545
N2 Yb4 Cd7 92.7(3) 14_545 14_545
O8 Yb4 Cd7 91.5(2) 14_545 14_545
C47 Yb4 Cd7 53.1(3) 14_545 14_545
Cd12 Yb4 Cd7 162.22(4) . 14_545
O22 Cd1 O25 141.6(5) 14_545 .
O22 Cd1 O46 76.5(4) 14_545 14_545
O25 Cd1 O46 111.9(5) . 14_545
O22 Cd1 O26 89.8(4) 14_545 .
O25 Cd1 O26 54.5(5) . .
O46 Cd1 O26 88.5(4) 14_545 .
O22 Cd1 O21 67.1(4) 14_545 14_545
O25 Cd1 O21 98.1(5) . 14_545
O46 Cd1 O21 143.6(4) 14_545 14_545
O26 Cd1 O21 92.7(3) . 14_545
O22 Cd1 Cl1 112.5(3) 14_545 .
O25 Cd1 Cl1 103.6(4) . .
O46 Cd1 Cl1 97.3(3) 14_545 .
O26 Cd1 Cl1 157.6(3) . .
O21 Cd1 Cl1 95.2(3) 14_545 .
O27 Cd2 O2 106.7(4) . .
O27 Cd2 O29 91.9(4) . .
O2 Cd2 O29 94.3(4) . .
O27 Cd2 N1 171.8(4) . .
O2 Cd2 N1 79.1(4) . .
O29 Cd2 N1 93.5(4) . .
O27 Cd2 O43 88.4(4) . .
O2 Cd2 O43 161.3(3) . .
O29 Cd2 O43 96.3(3) . .
N1 Cd2 O43 84.9(4) . .
O27 Cd2 O26 84.2(4) . .
O2 Cd2 O26 83.2(4) . .
O29 Cd2 O26 174.6(4) . .
N1 Cd2 O26 90.8(4) . .
O43 Cd2 O26 87.4(3) . .
O27 Cd2 Yb1 84.0(3) . .
O2 Cd2 Yb1 32.2(3) . .
O29 Cd2 Yb1 72.3(3) . .
N1 Cd2 Yb1 103.5(3) . .
O43 Cd2 Yb1 166.0(2) . .
O26 Cd2 Yb1 103.5(3) . .
O10 Cd3 O6 148.6(4) . .
O10 Cd3 O32 75.3(4) . .
O6 Cd3 O32 98.2(4) . .
O10 Cd3 N5 83.6(5) . .
O6 Cd3 N5 95.9(4) . .
O32 Cd3 N5 157.5(5) . .
O10 Cd3 O33 138.6(3) . .
O6 Cd3 O33 71.1(4) . .
O32 Cd3 O33 91.4(3) . .
N5 Cd3 O33 109.8(4) . .
O10 Cd3 O5 81.4(4) . .
O6 Cd3 O5 67.4(4) . .
O32 Cd3 O5 86.1(3) . .
N5 Cd3 O5 83.1(4) . .
O33 Cd3 O5 137.6(4) . .
O10 Cd3 O34 88.1(3) . .
O6 Cd3 O34 121.8(4) . .
O32 Cd3 O34 81.8(3) . .
N5 Cd3 O34 105.5(4) . .
O33 Cd3 O34 50.8(3) . .
O5 Cd3 O34 165.7(3) . .
O10 Cd3 Yb1 156.5(3) . .
O6 Cd3 Yb1 36.7(3) . .
O32 Cd3 Yb1 81.3(3) . .
N5 Cd3 Yb1 119.8(4) . .
O33 Cd3 Yb1 39.6(2) . .
O5 Cd3 Yb1 98.5(3) . .
O34 Cd3 Yb1 87.2(2) . .
O32 Cd4 O10 73.4(4) . .
O32 Cd4 O37 118.4(4) . .
O10 Cd4 O37 143.2(4) . .
O32 Cd4 O36 111.8(4) . .
O10 Cd4 O36 97.7(4) . .
O37 Cd4 O36 107.8(4) . .
O32 Cd4 O38 89.7(3) . .
O10 Cd4 O38 91.7(3) . .
O37 Cd4 O38 55.9(3) . .
O36 Cd4 O38 158.2(4) . .
O32 Cd4 O9 141.5(4) . .
O10 Cd4 O9 68.5(4) . .
O37 Cd4 O9 90.6(4) . .
O36 Cd4 O9 78.8(5) . .
O38 Cd4 O9 86.5(4) . .
O32 Cd4 O35 81.3(5) . .
O10 Cd4 O35 129.1(5) . .
O37 Cd4 O35 87.7(5) . .
O36 Cd4 O35 52.5(6) . .
O38 Cd4 O35 132.1(5) . .
O9 Cd4 O35 127.7(5) . .
O32 Cd4 C156 96.8(5) . .
O10 Cd4 C156 113.9(5) . .
O37 Cd4 C156 99.8(5) . .
O36 Cd4 C156 25.3(5) . .
O38 Cd4 C156 154.4(5) . .
O9 Cd4 C156 102.9(6) . .
O35 Cd4 C156 27.2(5) . .
O32 Cd4 C158 103.5(4) . .
O10 Cd4 C158 118.6(4) . .
O37 Cd4 C158 28.2(4) . .
O36 Cd4 C158 135.3(5) . .
O38 Cd4 C158 27.8(4) . .
O9 Cd4 C158 90.5(5) . .
O35 Cd4 C158 109.8(6) . .
C156 Cd4 C158 127.1(6) . .
O14 Cd5 O41 95.6(4) . .
O14 Cd5 O39 110.5(4) . .
O41 Cd5 O39 92.4(4) . .
O14 Cd5 O34 160.7(4) . .
O41 Cd5 O34 92.9(4) . .
O39 Cd5 O34 86.3(4) . .
O14 Cd5 N7 79.2(4) . .
O41 Cd5 N7 95.0(4) . .
O39 Cd5 N7 167.1(4) . .
O34 Cd5 N7 82.9(4) . .
O14 Cd5 O38 83.3(3) . .
O41 Cd5 O38 174.8(3) . .
O39 Cd5 O38 83.3(4) . .
O34 Cd5 O38 89.7(3) . .
N7 Cd5 O38 89.8(4) . .
O14 Cd5 Yb2 33.9(3) . .
O41 Cd5 Yb2 73.2(3) . .
O39 Cd5 Yb2 86.1(3) . .
O34 Cd5 Yb2 163.8(3) . .
N7 Cd5 Yb2 106.1(3) . .
O38 Cd5 Yb2 103.6(2) . .
O22 Cd6 N11 82.4(4) . .
O22 Cd6 O46 76.9(4) . .
N11 Cd6 O46 158.6(4) . .
O22 Cd6 O18 148.7(4) . .
N11 Cd6 O18 99.2(4) . .
O46 Cd6 O18 95.7(4) . .
O22 Cd6 O44 137.5(4) . .
N11 Cd6 O44 114.2(4) . .
O46 Cd6 O44 85.3(4) . .
O18 Cd6 O44 70.4(4) . .
O22 Cd6 O17 82.5(4) . .
N11 Cd6 O17 84.2(5) . .
O46 Cd6 O17 87.7(4) . .
O18 Cd6 O17 66.7(4) . .
O44 Cd6 O17 135.6(4) . .
O22 Cd6 O43 88.0(3) . 14_545
N11 Cd6 O43 102.3(4) . 14_545
O46 Cd6 O43 82.6(4) . 14_545
O18 Cd6 O43 121.6(3) . 14_545
O44 Cd6 O43 51.2(3) . 14_545
O17 Cd6 O43 167.8(4) . 14_545
O22 Cd6 Yb2 155.0(3) . .
N11 Cd6 Yb2 122.4(3) . .
O46 Cd6 Yb2 78.2(3) . .
O18 Cd6 Yb2 35.6(2) . .
O44 Cd6 Yb2 38.8(3) . .
O17 Cd6 Yb2 96.9(3) . .
O43 Cd6 Yb2 88.5(2) 14_545 .
O51 Cd7 O48 92.8(5) . .
O51 Cd7 O7 107.0(4) . .
O48 Cd7 O7 96.4(4) . .
O51 Cd7 N4 169.5(5) . .
O48 Cd7 N4 94.6(4) . .
O7 Cd7 N4 79.6(4) . .
O51 Cd7 O53 89.7(4) . .
O48 Cd7 O53 92.2(4) . .
O7 Cd7 O53 160.7(4) . .
N4 Cd7 O53 82.6(4) . .
O51 Cd7 O50 83.6(5) . .
O48 Cd7 O50 176.4(4) . .
O7 Cd7 O50 84.6(4) . .
N4 Cd7 O50 88.9(4) . .
O53 Cd7 O50 87.8(4) . .
O51 Cd7 Yb4 84.6(3) . 14_545
O48 Cd7 Yb4 74.5(3) . 14_545
O7 Cd7 Yb4 32.2(3) . 14_545
N4 Cd7 Yb4 104.6(3) . 14_545
O53 Cd7 Yb4 165.2(3) . 14_545
O50 Cd7 Yb4 105.1(3) . 14_545
O55 Cd8 O49 115.6(5) . .
O55 Cd8 O11 76.3(4) . .
O49 Cd8 O11 143.3(4) . .
O55 Cd8 O12 143.6(4) . .
O49 Cd8 O12 97.5(5) . .
O11 Cd8 O12 67.8(4) . .
O55 Cd8 O50 90.2(4) . .
O49 Cd8 O50 56.1(4) . .
O11 Cd8 O50 91.1(4) . .
O12 Cd8 O50 96.6(4) . .
O55 Cd8 Cl2 97.8(3) . .
O49 Cd8 Cl2 96.7(4) . .
O11 Cd8 Cl2 116.8(3) . .
O12 Cd8 Cl2 92.7(3) . .
O50 Cd8 Cl2 152.1(3) . .
O55 Cd8 C172 104.5(5) . .
O49 Cd8 C172 27.7(5) . .
O11 Cd8 C172 118.1(5) . .
O12 Cd8 C172 98.0(5) . .
O50 Cd8 C172 28.4(4) . .
Cl2 Cd8 C172 124.1(4) . .
O11 Cd9 N6 82.7(5) . .
O11 Cd9 O15 149.4(4) . .
N6 Cd9 O15 98.2(4) . .
O11 Cd9 O55 76.3(4) . .
N6 Cd9 O55 158.1(4) . .
O15 Cd9 O55 96.8(4) . .
O11 Cd9 O54 136.9(4) . .
N6 Cd9 O54 112.1(4) . .
O15 Cd9 O54 71.2(4) . .
O55 Cd9 O54 87.9(4) . .
O11 Cd9 O16 83.0(4) . .
N6 Cd9 O16 85.2(4) . .
O15 Cd9 O16 66.6(4) . .
O55 Cd9 O16 86.2(4) . .
O54 Cd9 O16 136.3(4) . .
O11 Cd9 Yb3 156.9(3) . .
N6 Cd9 Yb3 120.4(3) . .
O15 Cd9 Yb3 35.3(3) . .
O55 Cd9 Yb3 80.6(3) . .
O54 Cd9 Yb3 39.7(3) . .
O16 Cd9 Yb3 96.7(3) . .
O58 Cd10 O19 109.7(4) . .
O58 Cd10 N10 166.1(5) . .
O19 Cd10 N10 80.1(5) . .
O58 Cd10 O60 95.4(4) . .
O19 Cd10 O60 94.5(4) . .
N10 Cd10 O60 93.6(5) . .
O58 Cd10 O63 87.1(4) . .
O19 Cd10 O63 160.8(4) . .
N10 Cd10 O63 81.8(5) . .
O60 Cd10 O63 92.9(4) . .
O58 Cd10 O61 80.1(4) . .
O19 Cd10 O61 84.0(4) . .
N10 Cd10 O61 91.4(5) . .
O60 Cd10 O61 174.5(4) . .
O63 Cd10 O61 90.2(4) . .
O58 Cd10 Yb3 86.5(3) . .
O19 Cd10 Yb3 32.8(3) . .
N10 Cd10 Yb3 106.3(4) . .
O60 Cd10 Yb3 73.6(3) . .
O63 Cd10 Yb3 164.4(3) . .
O61 Cd10 Yb3 102.7(3) . .
O23 Cd11 O62 142.3(4) . .
O23 Cd11 O66 101.7(4) . .
O62 Cd11 O66 101.1(4) . .
O23 Cd11 O67 76.1(4) . .
O62 Cd11 O67 113.9(4) . .
O66 Cd11 O67 124.0(4) . .
O23 Cd11 O61 92.0(4) . .
O62 Cd11 O61 54.3(4) . .
O66 Cd11 O61 147.8(4) . .
O67 Cd11 O61 87.4(4) . .
O23 Cd11 O65 126.6(4) . .
O62 Cd11 O65 91.0(4) . .
O66 Cd11 O65 55.7(4) . .
O67 Cd11 O65 80.5(4) . .
O61 Cd11 O65 134.2(4) . .
O23 Cd11 O24 66.9(4) . .
O62 Cd11 O24 91.1(4) . .
O66 Cd11 O24 74.7(4) . .
O67 Cd11 O24 141.7(4) . .
O61 Cd11 O24 84.5(4) . .
O65 Cd11 O24 129.8(4) . .
O23 Cd11 C188 116.7(5) . .
O62 Cd11 C188 97.3(5) . .
O66 Cd11 C188 28.4(5) . .
O67 Cd11 C188 102.2(5) . .
O61 Cd11 C188 151.1(5) . .
O65 Cd11 C188 27.4(4) . .
O24 Cd11 C188 102.8(5) . .
O23 Cd11 C182 117.7(4) . .
O62 Cd11 C182 27.7(4) . .
O66 Cd11 C182 126.9(4) . .
O67 Cd11 C182 100.1(4) . .
O61 Cd11 C182 26.7(4) . .
O65 Cd11 C182 113.2(4) . .
O24 Cd11 C182 89.0(4) . .
C188 Cd11 C182 124.6(5) . .
N12 Cd12 O23 82.8(5) . .
N12 Cd12 O67 158.6(5) . .
O23 Cd12 O67 76.9(4) . .
N12 Cd12 O64 110.1(5) . .
O23 Cd12 O64 139.1(4) . .
O67 Cd12 O64 89.9(4) . .
N12 Cd12 O3 98.1(5) . 14_545
O23 Cd12 O3 148.2(4) . 14_545
O67 Cd12 O3 95.7(4) . 14_545
O64 Cd12 O3 70.5(4) . 14_545
N12 Cd12 O4 85.5(5) . 14_545
O23 Cd12 O4 82.2(4) . 14_545
O67 Cd12 O4 85.1(4) . 14_545
O64 Cd12 O4 135.7(4) . 14_545
O3 Cd12 O4 66.3(4) 14_545 14_545
N12 Cd12 O63 105.1(5) . .
O23 Cd12 O63 86.9(4) . .
O67 Cd12 O63 80.7(4) . .
O64 Cd12 O63 52.6(3) . .
O3 Cd12 O63 122.8(4) 14_545 .
O4 Cd12 O63 163.8(4) 14_545 .
N12 Cd12 Yb4 120.9(4) . .
O23 Cd12 Yb4 156.2(3) . .
O67 Cd12 Yb4 79.4(2) . .
O64 Cd12 Yb4 38.8(2) . .
O3 Cd12 Yb4 36.5(3) 14_545 .
O4 Cd12 Yb4 97.3(3) 14_545 .
O63 Cd12 Yb4 87.8(2) . .
C8 N1 C9 116.7(13) . .
C8 N1 Cd2 124.7(11) . .
C9 N1 Cd2 117.1(9) . .
C17 N2 C16 109.1(13) . .
C17 N2 Yb4 125.7(10) . 14_545
C16 N2 Yb4 123.7(9) . 14_545
C32 N3 C33 112.8(13) . .
C32 N3 Yb1 129.0(11) . .
C33 N3 Yb1 117.4(10) . .
C41 N4 C40 118.1(14) . .
C41 N4 Cd7 122.8(11) . .
C40 N4 Cd7 119.0(10) . .
C56 N5 C57 120.0(15) . .
C56 N5 Cd3 121.6(11) . .
C57 N5 Cd3 118.3(11) . .
C65 N6 C64 119.4(14) . .
C65 N6 Cd9 124.5(10) . .
C64 N6 Cd9 115.8(11) . .
C80 N7 C81 116.5(15) . .
C80 N7 Cd5 123.6(12) . .
C81 N7 Cd5 119.6(11) . .
C89 N8 C88 118.1(19) . .
C89 N8 Yb3 121.1(16) . .
C88 N8 Yb3 120.0(12) . .
C104 N9 C105 118.6(15) . .
C104 N9 Yb2 124.7(13) . .
C105 N9 Yb2 115.4(11) . .
C113 N10 C112 121.9(17) . .
C113 N10 Cd10 115.4(14) . .
C112 N10 Cd10 122.4(12) . .
C128 N11 C129 115.1(13) . .
C128 N11 Cd6 127.6(11) . .
C129 N11 Cd6 117.3(10) . .
C137 N12 C136 115.1(13) . .
C137 N12 Cd12 123.4(12) . .
C136 N12 Cd12 121.5(11) . .
C2 O1 C1 111.3(12) . .
C2 O1 Yb1 114.9(8) . .
C1 O1 Yb1 133.7(10) . .
C7 O2 Cd2 121.4(10) . .
C7 O2 Yb1 122.7(10) . .
Cd2 O2 Yb1 115.6(4) . .
C23 O3 Yb4 127.8(10) . 14_545
C23 O3 Cd12 123.6(9) . 14_545
Yb4 O3 Cd12 106.7(5) 14_545 14_545
C24 O4 C22 115.6(13) . .
C24 O4 Cd12 127.0(10) . 14_545
C22 O4 Cd12 114.9(9) . 14_545
C26 O5 C25 116.0(11) . .
C26 O5 Cd3 112.1(8) . .
C25 O5 Cd3 129.2(9) . .
C31 O6 Cd3 118.9(9) . .
C31 O6 Yb1 131.3(9) . .
Cd3 O6 Yb1 107.4(4) . .
C47 O7 Yb4 122.8(11) . 14_545
C47 O7 Cd7 122.0(11) . .
Yb4 O7 Cd7 115.0(5) 14_545 .
C46 O8 C48 117.9(12) . .
C46 O8 Yb4 113.0(8) . 14_545
C48 O8 Yb4 128.4(10) . 14_545
C49 O9 C50 116.7(13) . .
C49 O9 Cd4 120.1(11) . .
C50 O9 Cd4 115.0(10) . .
C55 O10 Cd3 135.3(9) . .
C55 O10 Cd4 117.3(9) . .
Cd3 O10 Cd4 106.4(4) . .
C71 O11 Cd9 133.6(10) . .
C71 O11 Cd8 120.3(10) . .
Cd9 O11 Cd8 104.0(5) . .
C70 O12 C72 115.6(13) . .
C70 O12 Cd8 114.9(9) . .
C72 O12 Cd8 125.4(11) . .
C73 O13 C74 119.0(15) . .
C73 O13 Yb2 127.5(12) . .
C74 O13 Yb2 113.5(10) . .
C79 O14 Cd5 125.4(10) . .
C79 O14 Yb2 122.2(10) . .
Cd5 O14 Yb2 112.4(5) . .
C95 O15 Yb3 134.0(10) . .
C95 O15 Cd9 118.0(10) . .
Yb3 O15 Cd9 107.6(5) . .
C94 O16 C96 115.0(14) . .
C94 O16 Cd9 111.8(11) . .
C96 O16 Cd9 125.9(11) . .
C98 O17 C97 113.3(17) . .
C98 O17 Cd6 112.1(12) . .
C97 O17 Cd6 125.4(13) . .
C103 O18 Yb2 133.6(10) . .
C103 O18 Cd6 117.6(10) . .
Yb2 O18 Cd6 107.6(5) . .
C119 O19 Yb3 127.1(10) . .
C119 O19 Cd10 119.6(10) . .
Yb3 O19 Cd10 113.3(6) . .
C120 O20 C118 120.8(16) . .
C120 O20 Yb3 125.9(13) . .
C118 O20 Yb3 112.6(10) . .
C122 O21 C121 117.0(12) . .
C122 O21 Cd1 117.4(10) . 14_545
C121 O21 Cd1 120.3(9) . 14_545
C127 O22 Cd6 131.1(10) . .
C127 O22 Cd1 122.4(10) . 14_545
Cd6 O22 Cd1 104.8(4) . 14_545
C143 O23 Cd11 123.4(11) . .
C143 O23 Cd12 131.2(11) . .
Cd11 O23 Cd12 104.9(5) . .
C142 O24 C144 120.4(14) . .
C142 O24 Cd11 113.0(9) . .
C144 O24 Cd11 116.6(11) . .
C146 O25 Cd1 98.5(12) . .
C146 O26 Cd2 129.0(12) . .
C146 O26 Cd1 94.4(11) . .
Cd2 O26 Cd1 136.2(5) . .
C148 O27 Cd2 112.4(9) . .
C148 O28 Yb1 164.5(10) . .
C150 O29 Cd2 130.9(10) . .
C150 O30 Yb1 141.9(10) . .
C152 O31 Yb1 141.9(11) . .
C152 O32 Cd3 117.5(9) . .
C152 O32 Cd4 136.8(10) . .
Cd3 O32 Cd4 104.9(4) . .
C154 O33 Cd3 102.4(9) . .
C154 O33 Yb1 143.8(9) . .
Cd3 O33 Yb1 101.5(3) . .
C154 O34 Cd5 131.1(10) . .
C154 O34 Cd3 89.2(9) . .
Cd5 O34 Cd3 135.8(5) . .
C156 O35 Cd4 86.7(13) . .
C156 O36 Cd4 94.7(12) . .
C158 O37 Cd4 94.8(9) . .
C158 O38 Cd5 134.8(10) . .
C158 O38 Cd4 89.7(9) . .
Cd5 O38 Cd4 134.6(4) . .
C160 O39 Cd5 101.8(10) . .
C160 O40 Yb2 170.5(13) . .
C162 O41 Cd5 125.6(10) . .
C162 O42 Yb2 139.7(11) . .
C164 O43 Cd2 131.1(11) 14_545 .
C164 O43 Cd6 88.8(10) 14_545 14_545
Cd2 O43 Cd6 134.8(4) . 14_545
C164 O44 Cd6 100.1(10) . .
C164 O44 Yb2 150.8(10) . .
Cd6 O44 Yb2 103.0(4) . .
C166 O45 Yb2 147.0(12) . .
C166 O46 Cd6 128.1(12) . .
C166 O46 Cd1 130.1(12) . 14_545
Cd6 O46 Cd1 101.8(4) . 14_545
C168 O47 Yb4 144.2(11) . 14_545
C168 O48 Cd7 125.2(10) . .
C172 O49 Cd8 97.3(10) . .
C172 O50 Cd7 134.7(11) . .
C172 O50 Cd8 89.5(10) . .
Cd7 O50 Cd8 135.8(5) . .
C170 O51 Cd7 108.3(12) . .
C170 O52 Yb4 168.5(14) . 14_545
C174 O53 Cd7 132.5(11) . .
C174 O54 Cd9 101.0(10) . .
C174 O54 Yb3 149.1(11) . .
Cd9 O54 Yb3 101.8(4) . .
C176 O55 Cd8 138.4(11) . .
C176 O55 Cd9 118.3(10) . .
Cd8 O55 Cd9 103.3(5) . .
C176 O56 Yb3 142.5(12) . .
C178 O57 Yb3 172.6(12) . .
C178 O58 Cd10 108.6(10) . .
C180 O59 Yb3 138.6(12) . .
C180 O60 Cd10 128.7(13) . .
C182 O61 Cd10 135.1(10) . .
C182 O61 Cd11 91.2(9) . .
Cd10 O61 Cd11 132.8(5) . .
C182 O62 Cd11 97.7(9) . .
C184 O63 Cd10 125.1(10) . .
C184 O63 Cd12 91.3(8) . .
Cd10 O63 Cd12 136.2(5) . .
C184 O64 Cd12 104.7(7) . .
C184 O64 Yb4 135.2(9) . .
Cd12 O64 Yb4 103.9(4) . .
C188 O65 Cd11 85.8(11) . .
C188 O66 Cd11 92.9(11) . .
C186 O67 Cd12 124.4(11) . .
C186 O67 Cd11 133.7(12) . .
Cd12 O67 Cd11 101.9(4) . .
C186 O68 Yb4 143.8(11) . .
O1 C1 H1A 109.5 . .
O1 C1 H1B 109.5 . .
H1A C1 H1B 109.5 . .
O1 C1 H1C 109.5 . .
H1A C1 H1C 109.5 . .
H1B C1 H1C 109.5 . .
O1 C2 C7 114.3(13) . .
O1 C2 C3 128.7(14) . .
C7 C2 C3 116.9(15) . .
C4 C3 C2 120.0(15) . .
C4 C3 H3A 120.0 . .
C2 C3 H3A 120.0 . .
C3 C4 C5 126.0(16) . .
C3 C4 H4A 117.0 . .
C5 C4 H4A 117.0 . .
C4 C5 C6 115.1(16) . .
C4 C5 H5A 122.5 . .
C6 C5 H5A 122.5 . .
C7 C6 C5 118.6(16) . .
C7 C6 C8 132.1(15) . .
C5 C6 C8 109.4(14) . .
C6 C7 O2 121.0(15) . .
C6 C7 C2 122.9(15) . .
O2 C7 C2 115.7(15) . .
C6 C7 Yb1 147.9(12) . .
O2 C7 Yb1 36.2(7) . .
C2 C7 Yb1 82.3(10) . .
N1 C8 C6 119.9(14) . .
N1 C8 H8A 120.1 . .
C6 C8 H8A 120.1 . .
N1 C9 C10 111.9(12) . .
N1 C9 H9A 109.2 . .
C10 C9 H9A 109.2 . .
N1 C9 H9B 109.2 . .
C10 C9 H9B 109.2 . .
H9A C9 H9B 107.9 . .
C9 C10 C11 113.3(13) . .
C9 C10 H10A 108.9 . .
C11 C10 H10A 108.9 . .
C9 C10 H10B 108.9 . .
C11 C10 H10B 108.9 . .
H10A C10 H10B 107.7 . .
C12 C11 C10 114.2(14) . .
C12 C11 H11A 108.7 . .
C10 C11 H11A 108.7 . .
C12 C11 H11B 108.7 . .
C10 C11 H11B 108.7 . .
H11A C11 H11B 107.6 . .
C13 C12 C11 113.5(15) . .
C13 C12 H12A 108.9 . .
C11 C12 H12A 108.9 . .
C13 C12 H12B 108.9 . .
C11 C12 H12B 108.9 . .
H12A C12 H12B 107.7 . .
C12 C13 C14 109.8(14) . .
C12 C13 H13A 109.7 . .
C14 C13 H13A 109.7 . .
C12 C13 H13B 109.7 . .
C14 C13 H13B 109.7 . .
H13A C13 H13B 108.2 . .
C13 C14 C15 107.1(12) . .
C13 C14 H14A 110.3 . .
C15 C14 H14A 110.3 . .
C13 C14 H14B 110.3 . .
C15 C14 H14B 110.3 . .
H14A C14 H14B 108.6 . .
C16 C15 C14 110.2(11) . .
C16 C15 H15A 109.6 . .
C14 C15 H15A 109.6 . .
C16 C15 H15B 109.6 . .
C14 C15 H15B 109.6 . .
H15A C15 H15B 108.1 . .
N2 C16 C15 108.9(11) . .
N2 C16 H16A 109.9 . .
C15 C16 H16A 109.9 . .
N2 C16 H16B 109.9 . .
C15 C16 H16B 109.9 . .
H16A C16 H16B 108.3 . .
N2 C17 C18 125.6(15) . .
N2 C17 H17A 117.2 . .
C18 C17 H17A 117.2 . .
C19 C18 C23 124.1(18) . .
C19 C18 C17 117.1(17) . .
C23 C18 C17 118.8(17) . .
C18 C19 C20 125.9(19) . .
C18 C19 H19A 117.0 . .
C20 C19 H19A 117.0 . .
C19 C20 C21 113.4(18) . .
C19 C20 H20A 123.3 . .
C21 C20 H20A 123.3 . .
C22 C21 C20 117.0(19) . .
C22 C21 H21A 121.5 . .
C20 C21 H21A 121.5 . .
C21 C22 O4 121.1(16) . .
C21 C22 C23 127.8(17) . .
O4 C22 C23 111.2(14) . .
O3 C23 C18 128.9(15) . .
O3 C23 C22 119.4(14) . .
C18 C23 C22 111.6(16) . .
O4 C24 H24A 109.5 . .
O4 C24 H24B 109.5 . .
H24A C24 H24B 109.5 . .
O4 C24 H24C 109.5 . .
H24A C24 H24C 109.5 . .
H24B C24 H24C 109.5 . .
O5 C25 H25A 109.5 . .
O5 C25 H25B 109.5 . .
H25A C25 H25B 109.5 . .
O5 C25 H25C 109.5 . .
H25A C25 H25C 109.5 . .
H25B C25 H25C 109.5 . .
C31 C26 C27 123.5(16) . .
C31 C26 O5 113.0(14) . .
C27 C26 O5 123.4(14) . .
C28 C27 C26 120.1(16) . .
C28 C27 H27A 120.0 . .
C26 C27 H27A 120.0 . .
C27 C28 C29 117.3(18) . .
C27 C28 H28A 121.3 . .
C29 C28 H28A 121.3 . .
C30 C29 C28 125.4(17) . .
C30 C29 H29A 117.3 . .
C28 C29 H29A 117.3 . .
C29 C30 C31 117.7(14) . .
C29 C30 C32 119.0(14) . .
C31 C30 C32 123.1(13) . .
C26 C31 O6 123.7(15) . .
C26 C31 C30 114.8(14) . .
O6 C31 C30 121.5(13) . .
N3 C32 C30 124.2(15) . .
N3 C32 H32A 117.9 . .
C30 C32 H32A 117.9 . .
N3 C33 C34 106.2(12) . .
N3 C33 H33A 110.5 . .
C34 C33 H33A 110.5 . .
N3 C33 H33B 110.5 . .
C34 C33 H33B 110.5 . .
H33A C33 H33B 108.7 . .
C35 C34 C33 109.6(12) . .
C35 C34 H34A 109.8 . .
C33 C34 H34A 109.8 . .
C35 C34 H34B 109.8 . .
C33 C34 H34B 109.8 . .
H34A C34 H34B 108.2 . .
C36 C35 C34 112.7(12) . .
C36 C35 H35A 109.1 . .
C34 C35 H35A 109.1 . .
C36 C35 H35B 109.1 . .
C34 C35 H35B 109.1 . .
H35A C35 H35B 107.8 . .
C37 C36 C35 115.6(13) . .
C37 C36 H36A 108.4 . .
C35 C36 H36A 108.4 . .
C37 C36 H36B 108.4 . .
C35 C36 H36B 108.4 . .
H36A C36 H36B 107.4 . .
C36 C37 C38 114.6(13) . .
C36 C37 H37A 108.6 . .
C38 C37 H37A 108.6 . .
C36 C37 H37B 108.6 . .
C38 C37 H37B 108.6 . .
H37A C37 H37B 107.6 . .
C39 C38 C37 113.8(12) . .
C39 C38 H38A 108.8 . .
C37 C38 H38A 108.8 . .
C39 C38 H38B 108.8 . .
C37 C38 H38B 108.8 . .
H38A C38 H38B 107.7 . .
C38 C39 C40 115.9(12) . .
C38 C39 H39A 108.3 . .
C40 C39 H39A 108.3 . .
C38 C39 H39B 108.3 . .
C40 C39 H39B 108.3 . .
H39A C39 H39B 107.4 . .
N4 C40 C39 118.6(13) . .
N4 C40 H40A 107.7 . .
C39 C40 H40A 107.7 . .
N4 C40 H40B 107.7 . .
C39 C40 H40B 107.7 . .
H40A C40 H40B 107.1 . .
N4 C41 C42 126.9(16) . .
N4 C41 H41A 116.6 . .
C42 C41 H41A 116.6 . .
C47 C42 C41 124.6(15) . .
C47 C42 C43 118.2(15) . .
C41 C42 C43 115.6(14) . .
C44 C43 C42 123.7(17) . .
C44 C43 H43B 118.1 . .
C42 C43 H43B 118.1 . .
C43 C44 C45 119.9(19) . .
C43 C44 H44A 120.1 . .
C45 C44 H44A 120.1 . .
C46 C45 C44 113.0(16) . .
C46 C45 H45A 123.5 . .
C44 C45 H45A 123.5 . .
O8 C46 C47 113.7(13) . .
O8 C46 C45 122.0(13) . .
C47 C46 C45 124.2(15) . .
O7 C47 C42 123.0(16) . .
O7 C47 C46 117.1(15) . .
C42 C47 C46 119.7(16) . .
O7 C47 Yb4 36.9(8) . 14_545
C42 C47 Yb4 152.3(12) . 14_545
C46 C47 Yb4 84.4(10) . 14_545
O8 C48 H48A 109.5 . .
O8 C48 H48B 109.5 . .
H48A C48 H48B 109.5 . .
O8 C48 H48C 109.5 . .
H48A C48 H48C 109.5 . .
H48B C48 H48C 109.5 . .
O9 C49 H49A 109.5 . .
O9 C49 H49B 109.5 . .
H49A C49 H49B 109.5 . .
O9 C49 H49C 109.5 . .
H49A C49 H49C 109.5 . .
H49B C49 H49C 109.5 . .
C51 C50 C55 127.4(17) . .
C51 C50 O9 122.7(16) . .
C55 C50 O9 109.7(14) . .
C50 C51 C52 113.9(17) . .
C50 C51 H51A 123.0 . .
C52 C51 H51A 123.0 . .
C53 C52 C51 121.5(18) . .
C53 C52 H52A 119.2 . .
C51 C52 H52A 119.2 . .
C52 C53 C54 114(2) . .
C52 C53 H53A 122.9 . .
C54 C53 H53A 122.9 . .
C53 C54 C55 127.5(16) . .
C53 C54 C56 106.0(16) . .
C55 C54 C56 124.3(14) . .
O10 C55 C54 121.7(14) . .
O10 C55 C50 126.1(15) . .
C54 C55 C50 111.9(15) . .
N5 C56 C54 132.6(16) . .
N5 C56 H56A 113.7 . .
C54 C56 H56A 113.7 . .
N5 C57 C58 111.7(13) . .
N5 C57 H57A 109.3 . .
C58 C57 H57A 109.3 . .
N5 C57 H57B 109.3 . .
C58 C57 H57B 109.3 . .
H57A C57 H57B 107.9 . .
C59 C58 C57 112.7(15) . .
C59 C58 H58A 109.1 . .
C57 C58 H58A 109.1 . .
C59 C58 H58B 109.1 . .
C57 C58 H58B 109.1 . .
H58A C58 H58B 107.8 . .
C60 C59 C58 109.6(15) . .
C60 C59 H59A 109.8 . .
C58 C59 H59A 109.8 . .
C60 C59 H59B 109.8 . .
C58 C59 H59B 109.8 . .
H59A C59 H59B 108.2 . .
C59 C60 C61 116.4(15) . .
C59 C60 H60A 108.2 . .
C61 C60 H60A 108.2 . .
C59 C60 H60B 108.2 . .
C61 C60 H60B 108.2 . .
H60A C60 H60B 107.3 . .
C62 C61 C60 113.6(15) . .
C62 C61 H61A 108.8 . .
C60 C61 H61A 108.8 . .
C62 C61 H61B 108.8 . .
C60 C61 H61B 108.8 . .
H61A C61 H61B 107.7 . .
C61 C62 C63 119.2(14) . .
C61 C62 H62A 107.5 . .
C63 C62 H62A 107.5 . .
C61 C62 H62B 107.5 . .
C63 C62 H62B 107.5 . .
H62A C62 H62B 107.0 . .
C62 C63 C64 111.2(13) . .
C62 C63 H63A 109.4 . .
C64 C63 H63A 109.4 . .
C62 C63 H63B 109.4 . .
C64 C63 H63B 109.4 . .
H63A C63 H63B 108.0 . .
N6 C64 C63 108.6(13) . .
N6 C64 H64A 110.0 . .
C63 C64 H64A 110.0 . .
N6 C64 H64B 110.0 . .
C63 C64 H64B 110.0 . .
H64A C64 H64B 108.4 . .
N6 C65 C66 130.4(15) . .
N6 C65 H65A 114.8 . .
C66 C65 H65A 114.8 . .
C65 C66 C71 129.7(14) . .
C65 C66 C67 118.8(15) . .
C71 C66 C67 110.9(13) . .
C68 C67 C66 124.1(18) . .
C68 C67 H67A 117.9 . .
C66 C67 H67A 117.9 . .
C67 C68 C69 121.3(19) . .
C67 C68 H68A 119.3 . .
C69 C68 H68A 119.3 . .
C70 C69 C68 117.6(17) . .
C70 C69 H69A 121.2 . .
C68 C69 H69A 121.2 . .
C71 C70 C69 122.4(16) . .
C71 C70 O12 116.7(15) . .
C69 C70 O12 120.7(14) . .
O11 C71 C70 119.2(15) . .
O11 C71 C66 117.7(14) . .
C70 C71 C66 123.1(15) . .
O12 C72 H72A 109.5 . .
O12 C72 H72B 109.5 . .
H72A C72 H72B 109.5 . .
O12 C72 H72C 109.5 . .
H72A C72 H72C 109.5 . .
H72B C72 H72C 109.5 . .
O13 C73 H73A 109.5 . .
O13 C73 H73B 109.5 . .
H73A C73 H73B 109.5 . .
O13 C73 H73C 109.5 . .
H73A C73 H73C 109.5 . .
H73B C73 H73C 109.5 . .
C75 C74 C79 124(2) . .
C75 C74 O13 121.4(18) . .
C79 C74 O13 112.1(15) . .
C74 C75 C76 119(2) . .
C74 C75 H75A 120.4 . .
C76 C75 H75A 120.4 . .
C77 C76 C75 119(2) . .
C77 C76 H76A 120.5 . .
C75 C76 H76A 120.5 . .
C76 C77 C78 123.1(19) . .
C76 C77 H77A 118.4 . .
C78 C77 H77A 118.4 . .
C79 C78 C80 127.2(15) . .
C79 C78 C77 117.0(15) . .
C80 C78 C77 115.5(15) . .
O14 C79 C74 119.0(16) . .
O14 C79 C78 124.0(16) . .
C74 C79 C78 116.4(15) . .
O14 C79 Yb2 38.1(7) . .
C74 C79 Yb2 86.5(10) . .
C78 C79 Yb2 154.4(12) . .
N7 C80 C78 124.7(16) . .
N7 C80 H80A 117.6 . .
C78 C80 H80A 117.6 . .
N7 C81 C82 110.8(15) . .
N7 C81 H81A 109.5 . .
C82 C81 H81A 109.5 . .
N7 C81 H81B 109.5 . .
C82 C81 H81B 109.5 . .
H81A C81 H81B 108.1 . .
C81 C82 C83 120.9(19) . .
C81 C82 H82A 107.1 . .
C83 C82 H82A 107.1 . .
C81 C82 H82B 107.1 . .
C83 C82 H82B 107.1 . .
H82A C82 H82B 106.8 . .
C82 C83 C84 109(2) . .
C82 C83 H83A 109.9 . .
C84 C83 H83A 109.9 . .
C82 C83 H83B 109.9 . .
C84 C83 H83B 109.9 . .
H83A C83 H83B 108.3 . .
C85 C84 C83 100(2) . .
C85 C84 H84A 111.7 . .
C83 C84 H84A 111.7 . .
C85 C84 H84B 111.7 . .
C83 C84 H84B 111.7 . .
H84A C84 H84B 109.5 . .
C84 C85 C86 99(2) . .
C84 C85 H85A 111.9 . .
C86 C85 H85A 111.9 . .
C84 C85 H85B 111.9 . .
C86 C85 H85B 111.9 . .
H85A C85 H85B 109.6 . .
C87 C86 C85 93.5(16) . .
C87 C86 H86A 113.0 . .
C85 C86 H86A 113.0 . .
C87 C86 H86B 113.0 . .
C85 C86 H86B 113.0 . .
H86A C86 H86B 110.4 . .
C88 C87 C86 111.9(16) . .
C88 C87 H87A 109.2 . .
C86 C87 H87A 109.2 . .
C88 C87 H87B 109.2 . .
C86 C87 H87B 109.2 . .
H87A C87 H87B 107.9 . .
N8 C88 C87 110.6(15) . .
N8 C88 H88A 109.5 . .
C87 C88 H88A 109.5 . .
N8 C88 H88B 109.5 . .
C87 C88 H88B 109.5 . .
H88A C88 H88B 108.1 . .
N8 C89 C90 141(2) . .
N8 C89 H89A 109.7 . .
C90 C89 H89A 109.7 . .
C89 C90 C95 116.5(19) . .
C89 C90 C91 130(2) . .
C95 C90 C91 111.6(18) . .
C92 C91 C90 121(3) . .
C92 C91 H91A 119.3 . .
C90 C91 H91A 119.3 . .
C91 C92 C93 117(3) . .
C91 C92 H92A 121.4 . .
C93 C92 H92A 121.4 . .
C94 C93 C92 121(3) . .
C94 C93 H93A 119.3 . .
C92 C93 H93A 119.3 . .
O16 C94 C93 126.7(18) . .
O16 C94 C95 117.0(16) . .
C93 C94 C95 116.3(18) . .
O15 C95 C90 121.8(16) . .
O15 C95 C94 114.5(14) . .
C90 C95 C94 123.5(16) . .
O16 C96 H96A 109.5 . .
O16 C96 H96B 109.5 . .
H96A C96 H96B 109.5 . .
O16 C96 H96C 109.5 . .
H96A C96 H96C 109.5 . .
H96B C96 H96C 109.5 . .
O17 C97 H97A 109.5 . .
O17 C97 H97B 109.5 . .
H97A C97 H97B 109.5 . .
O17 C97 H97C 109.5 . .
H97A C97 H97C 109.5 . .
H97B C97 H97C 109.5 . .
O17 C98 C99 127(2) . .
O17 C98 C103 112.1(19) . .
C99 C98 C103 120(2) . .
C100 C99 C98 129(2) . .
C100 C99 H99A 115.3 . .
C98 C99 H99A 115.3 . .
C99 C100 C101 108(2) . .
C99 C100 H10C 126.1 . .
C101 C100 H10C 126.1 . .
C102 C101 C100 125(2) . .
C102 C101 H10E 117.6 . .
C100 C101 H10E 117.6 . .
C101 C102 C103 124(2) . .
C101 C102 C104 114(2) . .
C103 C102 C104 121.5(19) . .
O18 C103 C102 124.5(17) . .
O18 C103 C98 121.8(18) . .
C102 C103 C98 113.7(18) . .
N9 C104 C102 127.3(18) . .
N9 C104 H10F 116.4 . .
C102 C104 H10F 116.4 . .
N9 C105 C106 104.5(15) . .
N9 C105 H10G 110.9 . .
C106 C105 H10G 110.9 . .
N9 C105 H10H 110.9 . .
C106 C105 H10H 110.9 . .
H10G C105 H10H 108.9 . .
C105 C106 C107 111.3(19) . .
C105 C106 H10I 109.4 . .
C107 C106 H10I 109.4 . .
C105 C106 H10J 109.4 . .
C107 C106 H10J 109.4 . .
H10I C106 H10J 108.0 . .
C106 C107 C108 93(2) . .
C106 C107 H10K 113.2 . .
C108 C107 H10K 113.2 . .
C106 C107 H10L 113.2 . .
C108 C107 H10L 113.2 . .
H10K C107 H10L 110.5 . .
C109 C108 C107 93.2(19) . .
C109 C108 H10M 113.1 . .
C107 C108 H10M 113.1 . .
C109 C108 H10N 113.1 . .
C107 C108 H10N 113.1 . .
H10M C108 H10N 110.5 . .
C108 C109 C110 118(2) . .
C108 C109 H10O 107.7 . .
C110 C109 H10O 107.7 . .
C108 C109 H10P 107.7 . .
C110 C109 H10P 107.7 . .
H10O C109 H10P 107.1 . .
C111 C110 C109 108(2) . .
C111 C110 H11C 110.1 . .
C109 C110 H11C 110.1 . .
C111 C110 H11D 110.1 . .
C109 C110 H11D 110.1 . .
H11C C110 H11D 108.4 . .
C110 C111 C112 105.1(15) . .
C110 C111 H11E 110.7 . .
C112 C111 H11E 110.7 . .
C110 C111 H11F 110.7 . .
C112 C111 H11F 110.7 . .
H11E C111 H11F 108.8 . .
N10 C112 C111 108.3(15) . .
N10 C112 H11G 110.0 . .
C111 C112 H11G 110.0 . .
N10 C112 H11H 110.0 . .
C111 C112 H11H 110.0 . .
H11G C112 H11H 108.4 . .
N10 C113 C114 138(2) . .
C113 C114 C119 119.9(18) . .
C113 C114 C115 121(2) . .
C119 C114 C115 117.5(19) . .
C116 C115 C114 120(2) . .
C116 C115 H11I 120.0 . .
C114 C115 H11I 120.0 . .
C115 C116 C117 126(2) . .
C115 C116 H11J 117.2 . .
C117 C116 H11J 117.2 . .
C116 C117 C118 114(2) . .
C116 C117 H11K 123.0 . .
C118 C117 H11K 123.0 . .
C117 C118 C119 126(2) . .
C117 C118 O20 120.4(19) . .
C119 C118 O20 113.5(16) . .
O19 C119 C114 129.1(16) . .
O19 C119 C118 113.9(16) . .
C114 C119 C118 116.4(16) . .
O19 C119 Yb3 33.7(7) . .
C114 C119 Yb3 157.5(13) . .
C118 C119 Yb3 84.4(11) . .
O20 C120 H12C 109.5 . .
O20 C120 H12D 109.5 . .
H12C C120 H12D 109.5 . .
O20 C120 H12E 109.5 . .
H12C C120 H12E 109.5 . .
H12D C120 H12E 109.5 . .
O21 C121 H12F 109.5 . .
O21 C121 H12G 109.5 . .
H12F C121 H12G 109.5 . .
O21 C121 H12H 109.5 . .
H12F C121 H12H 109.5 . .
H12G C121 H12H 109.5 . .
O21 C122 C123 125.2(16) . .
O21 C122 C127 111.6(15) . .
C123 C122 C127 122.4(17) . .
C122 C123 C124 117.3(17) . .
C122 C123 H12I 121.3 . .
C124 C123 H12I 121.3 . .
C125 C124 C123 120.5(18) . .
C125 C124 H12J 119.8 . .
C123 C124 H12J 119.8 . .
C124 C125 C126 121.2(16) . .
C124 C125 H12K 119.4 . .
C126 C125 H12K 119.4 . .
C127 C126 C125 121.8(14) . .
C127 C126 C128 126.2(15) . .
C125 C126 C128 112.0(14) . .
O22 C127 C126 124.6(15) . .
O22 C127 C122 119.4(16) . .
C126 C127 C122 116.1(16) . .
N11 C128 C126 127.6(16) . .
N11 C128 H12L 116.2 . .
C126 C128 H12L 116.2 . .
C130 C129 N11 111.4(13) . .
C130 C129 H12M 109.3 . .
N11 C129 H12M 109.3 . .
C130 C129 H12N 109.3 . .
N11 C129 H12N 109.3 . .
H12M C129 H12N 108.0 . .
C129 C130 C131 118.5(17) . .
C129 C130 H13C 107.7 . .
C131 C130 H13C 107.7 . .
C129 C130 H13D 107.7 . .
C131 C130 H13D 107.7 . .
H13C C130 H13D 107.1 . .
C130 C131 C132 109.5(18) . .
C130 C131 H13E 109.8 . .
C132 C131 H13E 109.8 . .
C130 C131 H13F 109.8 . .
C132 C131 H13F 109.8 . .
H13E C131 H13F 108.2 . .
C133 C132 C131 105.2(15) . .
C133 C132 H13G 110.7 . .
C131 C132 H13G 110.7 . .
C133 C132 H13H 110.7 . .
C131 C132 H13H 110.7 . .
H13G C132 H13H 108.8 . .
C134 C133 C132 109.8(16) . .
C134 C133 H13I 109.7 . .
C132 C133 H13I 109.7 . .
C134 C133 H13J 109.7 . .
C132 C133 H13J 109.7 . .
H13I C133 H13J 108.2 . .
C133 C134 C135 106.0(17) . .
C133 C134 H13K 110.5 . .
C135 C134 H13K 110.5 . .
C133 C134 H13L 110.5 . .
C135 C134 H13L 110.5 . .
H13K C134 H13L 108.7 . .
C136 C135 C134 107.1(17) . .
C136 C135 H13M 110.3 . .
C134 C135 H13M 110.3 . .
C136 C135 H13N 110.3 . .
C134 C135 H13N 110.3 . .
H13M C135 H13N 108.5 . .
C135 C136 N12 108.1(17) . .
C135 C136 H13O 110.1 . .
N12 C136 H13O 110.1 . .
C135 C136 H13P 110.1 . .
N12 C136 H13P 110.1 . .
H13O C136 H13P 108.4 . .
C138 C137 N12 130.8(19) . .
C138 C137 H13Q 114.6 . .
N12 C137 H13Q 114.6 . .
C137 C138 C143 120(2) . .
C137 C138 C139 110(2) . .
C143 C138 C139 118(2) . .
C140 C139 C138 116(2) . .
C140 C139 H13R 122.0 . .
C138 C139 H13R 122.0 . .
C141 C140 C139 121(2) . .
C141 C140 H14C 119.7 . .
C139 C140 H14C 119.7 . .
C142 C141 C140 126(2) . .
C142 C141 H14D 117.1 . .
C140 C141 H14D 117.1 . .
C141 C142 O24 125.2(19) . .
C141 C142 C143 119(2) . .
O24 C142 C143 114.8(15) . .
O23 C143 C138 125.2(19) . .
O23 C143 C142 117.3(17) . .
C138 C143 C142 114.5(18) . .
O24 C144 H14E 109.5 . .
O24 C144 H14F 109.5 . .
H14E C144 H14F 109.5 . .
O24 C144 H14G 109.5 . .
H14E C144 H14G 109.5 . .
H14F C144 H14G 109.5 . .
C146 C145 H14H 109.5 . .
C146 C145 H14I 109.5 . .
H14H C145 H14I 109.5 . .
C146 C145 H14J 109.5 . .
H14H C145 H14J 109.5 . .
H14I C145 H14J 109.5 . .
O26 C146 O25 112.6(17) . .
O26 C146 C145 128.2(18) . .
O25 C146 C145 118.5(17) . .
C148 C147 H14K 109.5 . .
C148 C147 H14L 109.5 . .
H14K C147 H14L 109.5 . .
C148 C147 H14M 109.5 . .
H14K C147 H14M 109.5 . .
H14L C147 H14M 109.5 . .
O28 C148 O27 123.1(12) . .
O28 C148 C147 117.1(17) . .
O27 C148 C147 118.8(17) . .
C150 C149 H14N 109.5 . .
C150 C149 H14O 109.5 . .
H14N C149 H14O 109.5 . .
C150 C149 H14P 109.5 . .
H14N C149 H14P 109.5 . .
H14O C149 H14P 109.5 . .
O29 C150 O30 126.8(15) . .
O29 C150 C149 122.7(15) . .
O30 C150 C149 110.4(16) . .
C152 C151 H15C 109.5 . .
C152 C151 H15D 109.5 . .
H15C C151 H15D 109.5 . .
C152 C151 H15E 109.5 . .
H15C C151 H15E 109.5 . .
H15D C151 H15E 109.5 . .
O32 C152 O31 132.4(16) . .
O32 C152 C151 117.9(14) . .
O31 C152 C151 109.7(16) . .
C154 C153 H15F 109.5 . .
C154 C153 H15G 109.5 . .
H15F C153 H15G 109.5 . .
C154 C153 H15H 109.5 . .
H15F C153 H15H 109.5 . .
H15G C153 H15H 109.5 . .
O34 C154 O33 117.6(14) . .
O34 C154 C153 122.8(14) . .
O33 C154 C153 119.6(14) . .
C156 C155 H15I 109.5 . .
C156 C155 H15J 109.5 . .
H15I C155 H15J 109.5 . .
C156 C155 H15K 109.5 . .
H15I C155 H15K 109.5 . .
H15J C155 H15K 109.5 . .
O36 C156 O35 125.9(18) . .
O36 C156 C155 124(2) . .
O35 C156 C155 110(2) . .
O36 C156 Cd4 60.0(10) . .
O35 C156 Cd4 66.0(11) . .
C155 C156 Cd4 173.6(17) . .
C158 C157 H15L 109.5 . .
C158 C157 H15M 109.5 . .
H15L C157 H15M 109.5 . .
C158 C157 H15N 109.5 . .
H15L C157 H15N 109.5 . .
H15M C157 H15N 109.5 . .
O38 C158 O37 119.0(14) . .
O38 C158 C157 122.5(15) . .
O37 C158 C157 117.8(16) . .
O38 C158 Cd4 62.5(8) . .
O37 C158 Cd4 57.0(8) . .
C157 C158 Cd4 174.7(13) . .
C160 C159 H15O 109.5 . .
C160 C159 H15P 109.5 . .
H15O C159 H15P 109.5 . .
C160 C159 H15Q 109.5 . .
H15O C159 H15Q 109.5 . .
H15P C159 H15Q 109.5 . .
O40 C160 O39 125.2(18) . .
O40 C160 C159 126.4(19) . .
O39 C160 C159 108.4(17) . .
C162 C161 H16C 109.5 . .
C162 C161 H16D 109.5 . .
H16C C161 H16D 109.5 . .
C162 C161 H16E 109.5 . .
H16C C161 H16E 109.5 . .
H16D C161 H16E 109.5 . .
O42 C162 O41 133.2(16) . .
O42 C162 C161 118.8(15) . .
O41 C162 C161 107.9(15) . .
C164 C163 H16F 109.5 . .
C164 C163 H16G 109.5 . .
H16F C163 H16G 109.5 . .
C164 C163 H16H 109.5 . .
H16F C163 H16H 109.5 . .
H16G C163 H16H 109.5 . .
O43 C164 O44 119.8(15) 14_545 .
O43 C164 C163 125.6(16) 14_545 .
O44 C164 C163 114.6(14) . .
C166 C165 H16J 109.5 . .
C166 C165 H16K 109.5 . .
H16J C165 H16K 109.5 . .
C166 C165 H16L 109.5 . .
H16J C165 H16L 109.5 . .
H16K C165 H16L 109.5 . .
O46 C166 O45 118.8(17) . .
O46 C166 C165 123(2) . .
O45 C166 C165 118.0(19) . .
C168 C167 H16M 109.5 . .
C168 C167 H16N 109.5 . .
H16M C167 H16N 109.5 . .
C168 C167 H16O 109.5 . .
H16M C167 H16O 109.5 . .
H16N C167 H16O 109.5 . .
O48 C168 O47 129.2(16) . .
O48 C168 C167 115.0(15) . .
O47 C168 C167 115.7(16) . .
C170 C169 H16P 109.5 . .
C170 C169 H16Q 109.5 . .
H16P C169 H16Q 109.5 . .
C170 C169 H16R 109.5 . .
H16P C169 H16R 109.5 . .
H16Q C169 H16R 109.5 . .
O52 C170 O51 123.8(18) . .
O52 C170 C169 122.0(18) . .
O51 C170 C169 114.2(18) . .
C172 C171 H17B 109.5 . .
C172 C171 H17C 109.5 . .
H17B C171 H17C 109.5 . .
C172 C171 H17D 109.5 . .
H17B C171 H17D 109.5 . .
H17C C171 H17D 109.5 . .
O49 C172 O50 117.2(15) . .
O49 C172 C171 119.3(16) . .
O50 C172 C171 122.4(16) . .
O49 C172 Cd8 55.1(8) . .
O50 C172 Cd8 62.1(8) . .
C171 C172 Cd8 168.7(13) . .
C174 C173 H17E 109.5 . .
C174 C173 H17F 109.5 . .
H17E C173 H17F 109.5 . .
C174 C173 H17G 109.5 . .
H17E C173 H17G 109.5 . .
H17F C173 H17G 109.5 . .
O54 C174 O53 123.5(16) . .
O54 C174 C173 116.1(16) . .
O53 C174 C173 119.4(16) . .
C176 C175 H17H 109.5 . .
C176 C175 H17I 109.5 . .
H17H C175 H17I 109.5 . .
C176 C175 H17J 109.5 . .
H17H C175 H17J 109.5 . .
H17I C175 H17J 109.5 . .
O56 C176 O55 130.9(17) . .
O56 C176 C175 118.9(19) . .
O55 C176 C175 110.1(18) . .
C178 C177 H17K 109.5 . .
C178 C177 H17L 109.5 . .
H17K C177 H17L 109.5 . .
C178 C177 H17M 109.5 . .
H17K C177 H17M 109.5 . .
H17L C177 H17M 109.5 . .
O58 C178 O57 118.4(15) . .
O58 C178 C177 125.9(15) . .
O57 C178 C177 113.9(17) . .
C180 C179 H17N 109.5 . .
C180 C179 H17O 109.5 . .
H17N C179 H17O 109.5 . .
C180 C179 H17P 109.5 . .
H17N C179 H17P 109.5 . .
H17O C179 H17P 109.5 . .
O60 C180 O59 130(2) . .
O60 C180 C179 117(2) . .
O59 C180 C179 113.0(18) . .
C182 C181 H18A 109.5 . .
C182 C181 H18B 109.5 . .
H18A C181 H18B 109.5 . .
C182 C181 H18C 109.5 . .
H18A C181 H18C 109.5 . .
H18B C181 H18C 109.5 . .
O61 C182 O62 116.5(13) . .
O61 C182 C181 125.5(15) . .
O62 C182 C181 117.7(15) . .
O61 C182 Cd11 62.1(8) . .
O62 C182 Cd11 54.6(7) . .
C181 C182 Cd11 172.3(13) . .
C184 C183 H18D 109.5 . .
C184 C183 H18E 109.5 . .
H18D C183 H18E 109.5 . .
C184 C183 H18F 109.5 . .
H18D C183 H18F 109.5 . .
H18E C183 H18F 109.5 . .
O63 C184 O64 110.4(11) . .
O63 C184 C183 125.5(14) . .
O64 C184 C183 121.4(14) . .
C186 C185 H18G 109.5 . .
C186 C185 H18H 109.5 . .
H18G C185 H18H 109.5 . .
C186 C185 H18I 109.5 . .
H18G C185 H18I 109.5 . .
H18H C185 H18I 109.5 . .
O67 C186 O68 128.4(17) . .
O67 C186 C185 120.2(17) . .
O68 C186 C185 109.2(16) . .
C188 C187 H18J 109.5 . .
C188 C187 H18K 109.5 . .
H18J C187 H18K 109.5 . .
C188 C187 H18L 109.5 . .
H18J C187 H18L 109.5 . .
H18K C187 H18L 109.5 . .
O65 C188 O66 125.5(17) . .
O65 C188 C187 115.0(17) . .
O66 C188 C187 119.5(18) . .
O65 C188 Cd11 66.8(9) . .
O66 C188 Cd11 58.7(9) . .
C187 C188 Cd11 178.1(16) . .

loop_
_geom_bond_atom_site_label_1
_geom_bond_atom_site_label_2
_geom_bond_distance
_geom_bond_site_symmetry_2
Yb1 O30 2.218(10) .
Yb1 O2 2.246(11) .
Yb1 O6 2.262(10) .
Yb1 O28 2.305(9) .
Yb1 O31 2.335(11) .
Yb1 O33 2.349(10) .
Yb1 N3 2.484(13) .
Yb1 O1 2.513(11) .
Yb1 C7 3.201(16) .
Yb1 Cd3 3.6138(16) .
Yb1 Cd2 3.8004(15) .
Yb2 O18 2.217(9) .
Yb2 O42 2.242(11) .
Yb2 O14 2.275(10) .
Yb2 O45 2.300(12) .
Yb2 O40 2.303(12) .
Yb2 O44 2.335(11) .
Yb2 N9 2.515(14) .
Yb2 O13 2.523(12) .
Yb2 C79 3.119(17) .
Yb2 Cd6 3.6302(14) .
Yb2 Cd5 3.7704(14) .
Yb3 O15 2.189(12) .
Yb3 O59 2.212(13) .
Yb3 O19 2.223(12) .
Yb3 O57 2.258(12) .
Yb3 O56 2.320(13) .
Yb3 O54 2.352(11) .
Yb3 N8 2.465(16) .
Yb3 O20 2.543(13) .
Yb3 C119 3.192(15) .
Yb3 Cd9 3.6067(18) .
Yb3 Cd10 3.7667(16) .
Yb4 O47 2.188(11) 14_545
Yb4 O7 2.241(10) 14_545
Yb4 O3 2.250(10) 14_545
Yb4 O68 2.298(12) .
Yb4 O52 2.312(14) 14_545
Yb4 O64 2.336(9) .
Yb4 N2 2.472(13) 14_545
Yb4 O8 2.562(10) 14_545
Yb4 C47 3.141(19) 14_545
Yb4 Cd12 3.6202(14) .
Yb4 Cd7 3.8078(15) 14_545
Cd1 O22 2.239(11) 14_545
Cd1 O25 2.279(14) .
Cd1 O46 2.283(11) 14_545
Cd1 O26 2.401(11) .
Cd1 O21 2.415(11) 14_545
Cd1 Cl1 2.418(6) .
Cd2 O27 2.204(9) .
Cd2 O2 2.245(10) .
Cd2 O29 2.296(11) .
Cd2 N1 2.297(13) .
Cd2 O43 2.354(10) .
Cd2 O26 2.399(11) .
Cd3 O10 2.184(10) .
Cd3 O6 2.222(10) .
Cd3 O32 2.244(9) .
Cd3 N5 2.271(14) .
Cd3 O33 2.317(9) .
Cd3 O5 2.530(10) .
Cd3 O34 2.610(9) .
Cd4 O32 2.257(10) .
Cd4 O10 2.271(10) .
Cd4 O37 2.303(10) .
Cd4 O36 2.340(12) .
Cd4 O38 2.429(9) .
Cd4 O9 2.451(11) .
Cd4 O35 2.465(17) .
Cd4 C156 2.693(17) .
Cd4 C158 2.738(16) .
Cd5 O14 2.262(10) .
Cd5 O41 2.303(10) .
Cd5 O39 2.308(11) .
Cd5 O34 2.339(10) .
Cd5 N7 2.358(15) .
Cd5 O38 2.378(10) .
Cd6 O22 2.226(10) .
Cd6 N11 2.247(13) .
Cd6 O46 2.275(11) .
Cd6 O18 2.283(11) .
Cd6 O44 2.303(9) .
Cd6 O17 2.492(13) .
Cd6 O43 2.588(10) 14_545
Cd7 O51 2.267(12) .
Cd7 O48 2.272(11) .
Cd7 O7 2.274(11) .
Cd7 N4 2.316(13) .
Cd7 O53 2.322(11) .
Cd7 O50 2.365(11) .
Cd7 Yb4 3.8078(15) 14_545
Cd8 O55 2.227(12) .
Cd8 O49 2.263(12) .
Cd8 O11 2.283(12) .
Cd8 O12 2.354(12) .
Cd8 O50 2.420(11) .
Cd8 Cl2 2.428(7) .
Cd8 C172 2.738(17) .
Cd9 O11 2.216(12) .
Cd9 N6 2.271(13) .
Cd9 O15 2.279(12) .
Cd9 O55 2.294(11) .
Cd9 O54 2.295(10) .
Cd9 O16 2.511(11) .
Cd10 O58 2.280(11) .
Cd10 O19 2.287(12) .
Cd10 N10 2.307(15) .
Cd10 O60 2.310(12) .
Cd10 O63 2.343(11) .
Cd10 O61 2.417(11) .
Cd11 O23 2.230(12) .
Cd11 O62 2.256(11) .
Cd11 O66 2.288(11) .
Cd11 O67 2.306(9) .
Cd11 O61 2.425(10) .
Cd11 O65 2.465(11) .
Cd11 O24 2.467(11) .
Cd11 C188 2.674(18) .
Cd11 C182 2.743(14) .
Cd12 N12 2.237(14) .
Cd12 O23 2.242(11) .
Cd12 O67 2.258(11) .
Cd12 O64 2.260(9) .
Cd12 O3 2.263(11) 14_545
Cd12 O4 2.526(12) 14_545
Cd12 O63 2.588(11) .
N1 C8 1.295(17) .
N1 C9 1.469(17) .
N2 C17 1.294(18) .
N2 C16 1.450(16) .
N2 Yb4 2.472(13) 14_545
N3 C32 1.279(18) .
N3 C33 1.503(19) .
N4 C41 1.231(18) .
N4 C40 1.421(17) .
N5 C56 1.291(19) .
N5 C57 1.439(18) .
N6 C65 1.239(17) .
N6 C64 1.46(2) .
N7 C80 1.229(18) .
N7 C81 1.409(19) .
N8 C89 1.23(2) .
N8 C88 1.40(2) .
N9 C104 1.274(18) .
N9 C105 1.46(2) .
N10 C113 1.28(2) .
N10 C112 1.39(2) .
N11 C128 1.277(18) .
N11 C129 1.51(2) .
N12 C137 1.413(9) .
N12 C136 1.52(2) .
O1 C2 1.346(16) .
O1 C1 1.407(17) .
O2 C7 1.371(17) .
O3 C23 1.305(17) .
O3 Yb4 2.250(10) 14_545
O3 Cd12 2.263(11) 14_545
O4 C24 1.407(18) .
O4 C22 1.417(18) .
O4 Cd12 2.527(12) 14_545
O5 C26 1.402(18) .
O5 C25 1.427(17) .
O6 C31 1.350(17) .
O7 C47 1.299(19) .
O7 Yb4 2.241(10) 14_545
O8 C46 1.325(16) .
O8 C48 1.389(17) .
O8 Yb4 2.562(10) 14_545
O9 C49 1.396(19) .
O9 C50 1.433(19) .
O10 C55 1.316(17) .
O11 C71 1.295(17) .
O12 C70 1.405(18) .
O12 C72 1.450(19) .
O13 C73 1.35(2) .
O13 C74 1.41(2) .
O14 C79 1.242(17) .
O15 C95 1.392(18) .
O16 C94 1.300(19) .
O16 C96 1.45(2) .
O17 C98 1.34(2) .
O17 C97 1.44(2) .
O18 C103 1.280(17) .
O19 C119 1.314(17) .
O20 C120 1.40(2) .
O20 C118 1.44(2) .
O21 C122 1.369(19) .
O21 C121 1.464(18) .
O21 Cd1 2.415(11) 14_545
O22 C127 1.307(18) .
O22 Cd1 2.239(11) 14_545
O23 C143 1.264(18) .
O24 C142 1.31(2) .
O24 C144 1.387(17) .
O25 C146 1.32(2) .
O26 C146 1.260(18) .
O27 C148 1.253(19) .
O28 C148 1.239(19) .
O29 C150 1.169(18) .
O30 C150 1.296(17) .
O31 C152 1.213(16) .
O32 C152 1.212(18) .
O33 C154 1.265(16) .
O34 C154 1.226(16) .
O35 C156 1.24(2) .
O36 C156 1.155(19) .
O37 C158 1.300(18) .
O38 C158 1.277(18) .
O39 C160 1.324(19) .
O40 C160 1.100(17) .
O41 C162 1.279(18) .
O42 C162 1.178(18) .
O43 C164 1.182(17) 14_545
O43 Cd6 2.588(10) 14_545
O44 C164 1.277(17) .
O45 C166 1.29(2) .
O46 C166 1.245(19) .
O46 Cd1 2.283(11) 14_545
O47 C168 1.272(18) .
O47 Yb4 2.188(11) 14_545
O48 C168 1.264(19) .
O49 C172 1.28(2) .
O50 C172 1.302(18) .
O51 C170 1.276(19) .
O52 C170 1.181(18) .
O52 Yb4 2.312(14) 14_545
O53 C174 1.253(17) .
O54 C174 1.223(17) .
O55 C176 1.28(2) .
O56 C176 1.202(19) .
O57 C178 1.351(18) .
O58 C178 1.229(18) .
O59 C180 1.35(2) .
O60 C180 1.20(2) .
O61 C182 1.232(17) .
O62 C182 1.287(16) .
O63 C184 1.283(16) .
O64 C184 1.355(17) .
O65 C188 1.23(2) .
O66 C188 1.27(2) .
O67 C186 1.109(19) .
O68 C186 1.32(2) .
C1 H1A 0.9600 .
C1 H1B 0.9600 .
C1 H1C 0.9600 .
C2 C7 1.38(2) .
C2 C3 1.413(19) .
C3 C4 1.297(19) .
C3 H3A 0.9300 .
C4 C5 1.36(2) .
C4 H4A 0.9300 .
C5 C6 1.47(2) .
C5 H5A 0.9300 .
C6 C7 1.34(2) .
C6 C8 1.48(2) .
C8 H8A 0.9300 .
C9 C10 1.48(2) .
C9 H9A 0.9700 .
C9 H9B 0.9700 .
C10 C11 1.55(2) .
C10 H10A 0.9700 .
C10 H10B 0.9700 .
C11 C12 1.50(2) .
C11 H11A 0.9700 .
C11 H11B 0.9700 .
C12 C13 1.47(2) .
C12 H12A 0.9700 .
C12 H12B 0.9700 .
C13 C14 1.57(2) .
C13 H13A 0.9700 .
C13 H13B 0.9700 .
C14 C15 1.612(18) .
C14 H14A 0.9700 .
C14 H14B 0.9700 .
C15 C16 1.517(9) .
C15 H15A 0.9700 .
C15 H15B 0.9700 .
C16 H16A 0.9700 .
C16 H16B 0.9700 .
C17 C18 1.49(2) .
C17 H17A 0.9300 .
C18 C19 1.34(2) .
C18 C23 1.36(2) .
C19 C20 1.43(2) .
C19 H19A 0.9300 .
C20 C21 1.47(3) .
C20 H20A 0.9300 .
C21 C22 1.37(2) .
C21 H21A 0.9300 .
C22 C23 1.47(2) .
C24 H24A 0.9600 .
C24 H24B 0.9600 .
C24 H24C 0.9600 .
C25 H25A 0.9600 .
C25 H25B 0.9600 .
C25 H25C 0.9600 .
C26 C31 1.35(2) .
C26 C27 1.38(2) .
C27 C28 1.30(2) .
C27 H27A 0.9300 .
C28 C29 1.34(2) .
C28 H28A 0.9300 .
C29 C30 1.316(19) .
C29 H29A 0.9300 .
C30 C31 1.44(2) .
C30 C32 1.469(19) .
C32 H32A 0.9300 .
C33 C34 1.56(2) .
C33 H33A 0.9700 .
C33 H33B 0.9700 .
C34 C35 1.562(19) .
C34 H34A 0.9700 .
C34 H34B 0.9700 .
C35 C36 1.49(2) .
C35 H35A 0.9700 .
C35 H35B 0.9700 .
C36 C37 1.49(2) .
C36 H36A 0.9700 .
C36 H36B 0.9700 .
C37 C38 1.54(2) .
C37 H37A 0.9700 .
C37 H37B 0.9700 .
C38 C39 1.457(18) .
C38 H38A 0.9700 .
C38 H38B 0.9700 .
C39 C40 1.469(19) .
C39 H39A 0.9700 .
C39 H39B 0.9700 .
C40 H40A 0.9700 .
C40 H40B 0.9700 .
C41 C42 1.46(2) .
C41 H41A 0.9300 .
C42 C47 1.39(2) .
C42 C43 1.46(2) .
C43 C44 1.36(2) .
C43 H43B 0.9300 .
C44 C45 1.51(3) .
C44 H44A 0.9300 .
C45 C46 1.49(2) .
C45 H45A 0.9300 .
C46 C47 1.41(2) .
C47 Yb4 3.141(19) 14_545
C48 H48A 0.9600 .
C48 H48B 0.9600 .
C48 H48C 0.9600 .
C49 H49A 0.9600 .
C49 H49B 0.9600 .
C49 H49C 0.9600 .
C50 C51 1.31(2) .
C50 C55 1.39(2) .
C51 C52 1.50(2) .
C51 H51A 0.9300 .
C52 C53 1.34(2) .
C52 H52A 0.9300 .
C53 C54 1.35(2) .
C53 H53A 0.9300 .
C54 C55 1.36(2) .
C54 C56 1.51(2) .
C56 H56A 0.9300 .
C57 C58 1.56(2) .
C57 H57A 0.9700 .
C57 H57B 0.9700 .
C58 C59 1.49(2) .
C58 H58A 0.9700 .
C58 H58B 0.9700 .
C59 C60 1.46(2) .
C59 H59A 0.9700 .
C59 H59B 0.9700 .
C60 C61 1.52(2) .
C60 H60A 0.9700 .
C60 H60B 0.9700 .
C61 C62 1.45(2) .
C61 H61A 0.9700 .
C61 H61B 0.9700 .
C62 C63 1.57(2) .
C62 H62A 0.9700 .
C62 H62B 0.9700 .
C63 C64 1.61(2) .
C63 H63A 0.9700 .
C63 H63B 0.9700 .
C64 H64A 0.9700 .
C64 H64B 0.9700 .
C65 C66 1.387(19) .
C65 H65A 0.9300 .
C66 C71 1.45(2) .
C66 C67 1.46(2) .
C67 C68 1.31(2) .
C67 H67A 0.9300 .
C68 C69 1.39(2) .
C68 H68A 0.9300 .
C69 C70 1.38(2) .
C69 H69A 0.9300 .
C70 C71 1.321(19) .
C72 H72A 0.9600 .
C72 H72B 0.9600 .
C72 H72C 0.9600 .
C73 H73A 0.9600 .
C73 H73B 0.9600 .
C73 H73C 0.9600 .
C74 C75 1.32(2) .
C74 C79 1.41(2) .
C75 C76 1.46(3) .
C75 H75A 0.9300 .
C76 C77 1.27(2) .
C76 H76A 0.9300 .
C77 C78 1.49(2) .
C77 H77A 0.9300 .
C78 C79 1.41(2) .
C78 C80 1.463(9) .
C80 H80A 0.9300 .
C81 C82 1.46(3) .
C81 H81A 0.9700 .
C81 H81B 0.9700 .
C82 C83 1.540(10) .
C82 H82A 0.9700 .
C82 H82B 0.9700 .
C83 C84 1.566(10) .
C83 H83A 0.9700 .
C83 H83B 0.9700 .
C84 C85 1.536(10) .
C84 H84A 0.9700 .
C84 H84B 0.9700 .
C85 C86 1.54(3) .
C85 H85A 0.9700 .
C85 H85B 0.9700 .
C86 C87 1.537(10) .
C86 H86A 0.9700 .
C86 H86B 0.9700 .
C87 C88 1.531(9) .
C87 H87A 0.9700 .
C87 H87B 0.9700 .
C88 H88A 0.9700 .
C88 H88B 0.9700 .
C89 C90 1.30(3) .
C89 H89A 0.9300 .
C90 C95 1.423(10) .
C90 C91 1.455(10) .
C91 C92 1.35(4) .
C91 H91A 0.9300 .
C92 C93 1.40(3) .
C92 H92A 0.9300 .
C93 C94 1.35(3) .
C93 H93A 0.9300 .
C94 C95 1.47(2) .
C96 H96A 0.9600 .
C96 H96B 0.9600 .
C96 H96C 0.9600 .
C97 H97A 0.9600 .
C97 H97B 0.9600 .
C97 H97C 0.9600 .
C98 C99 1.42(3) .
C98 C103 1.45(3) .
C99 C100 1.40(3) .
C99 H99A 0.9300 .
C100 C101 1.52(3) .
C100 H10C 0.9300 .
C101 C102 1.35(2) .
C101 H10E 0.9300 .
C102 C103 1.43(3) .
C102 C104 1.43(3) .
C104 H10F 0.9300 .
C105 C106 1.52(2) .
C105 H10G 0.9700 .
C105 H10H 0.9700 .
C106 C107 1.539(10) .
C106 H10I 0.9700 .
C106 H10J 0.9700 .
C107 C108 1.562(10) .
C107 H10K 0.9700 .
C107 H10L 0.9700 .
C108 C109 1.553(10) .
C108 H10M 0.9700 .
C108 H10N 0.9700 .
C109 C110 1.570(10) .
C109 H10O 0.9700 .
C109 H10P 0.9700 .
C110 C111 1.55(3) .
C110 H11C 0.9700 .
C110 H11D 0.9700 .
C111 C112 1.564(9) .
C111 H11E 0.9700 .
C111 H11F 0.9700 .
C112 H11G 0.9700 .
C112 H11H 0.9700 .
C113 C114 1.30(2) .
C114 C119 1.34(2) .
C114 C115 1.44(2) .
C115 C116 1.31(3) .
C115 H11I 0.9300 .
C116 C117 1.33(2) .
C116 H11J 0.9300 .
C117 C118 1.34(2) .
C117 H11K 0.9300 .
C118 C119 1.43(2) .
C120 H12C 0.9600 .
C120 H12D 0.9600 .
C120 H12E 0.9600 .
C121 H12F 0.9600 .
C121 H12G 0.9600 .
C121 H12H 0.9600 .
C122 C123 1.40(2) .
C122 C127 1.43(2) .
C123 C124 1.43(2) .
C123 H12I 0.9300 .
C124 C125 1.31(2) .
C124 H12J 0.9300 .
C125 C126 1.42(2) .
C125 H12K 0.9300 .
C126 C127 1.37(2) .
C126 C128 1.470(9) .
C128 H12L 0.9300 .
C129 C130 1.47(2) .
C129 H12M 0.9700 .
C129 H12N 0.9700 .
C130 C131 1.50(3) .
C130 H13C 0.9700 .
C130 H13D 0.9700 .
C131 C132 1.59(3) .
C131 H13E 0.9700 .
C131 H13F 0.9700 .
C132 C133 1.59(2) .
C132 H13G 0.9700 .
C132 H13H 0.9700 .
C133 C134 1.534(10) .
C133 H13I 0.9700 .
C133 H13J 0.9700 .
C134 C135 1.58(3) .
C134 H13K 0.9700 .
C134 H13L 0.9700 .
C135 C136 1.52(3) .
C135 H13M 0.9700 .
C135 H13N 0.9700 .
C136 H13O 0.9700 .
C136 H13P 0.9700 .
C137 C138 1.36(3) .
C137 H13Q 0.9300 .
C138 C143 1.45(3) .
C138 C139 1.46(3) .
C139 C140 1.41(3) .
C139 H13R 0.9300 .
C140 C141 1.32(3) .
C140 H14C 0.9300 .
C141 C142 1.31(2) .
C141 H14D 0.9300 .
C142 C143 1.45(2) .
C144 H14E 0.9600 .
C144 H14F 0.9600 .
C144 H14G 0.9600 .
C145 C146 1.47(2) .
C145 H14H 0.9600 .
C145 H14I 0.9600 .
C145 H14J 0.9600 .
C147 C148 1.482(9) .
C147 H14K 0.9600 .
C147 H14L 0.9600 .
C147 H14M 0.9600 .
C149 C150 1.52(2) .
C149 H14N 0.9600 .
C149 H14O 0.9600 .
C149 H14P 0.9600 .
C151 C152 1.60(2) .
C151 H15C 0.9600 .
C151 H15D 0.9600 .
C151 H15E 0.9600 .
C153 C154 1.462(19) .
C153 H15F 0.9600 .
C153 H15G 0.9600 .
C153 H15H 0.9600 .
C155 C156 1.486(10) .
C155 H15I 0.9600 .
C155 H15J 0.9600 .
C155 H15K 0.9600 .
C157 C158 1.45(2) .
C157 H15L 0.9600 .
C157 H15M 0.9600 .
C157 H15N 0.9600 .
C159 C160 1.50(2) .
C159 H15O 0.9600 .
C159 H15P 0.9600 .
C159 H15Q 0.9600 .
C161 C162 1.56(2) .
C161 H16C 0.9600 .
C161 H16D 0.9600 .
C161 H16E 0.9600 .
C163 C164 1.51(2) .
C163 H16F 0.9600 .
C163 H16G 0.9600 .
C163 H16H 0.9600 .
C164 O43 1.182(17) 14_545
C165 C166 1.57(3) .
C165 H16J 0.9600 .
C165 H16K 0.9600 .
C165 H16L 0.9600 .
C167 C168 1.53(2) .
C167 H16M 0.9600 .
C167 H16N 0.9600 .
C167 H16O 0.9600 .
C169 C170 1.50(3) .
C169 H16P 0.9600 .
C169 H16Q 0.9600 .
C169 H16R 0.9600 .
C171 C172 1.53(2) .
C171 H17B 0.9600 .
C171 H17C 0.9600 .
C171 H17D 0.9600 .
C173 C174 1.54(2) .
C173 H17E 0.9600 .
C173 H17F 0.9600 .
C173 H17G 0.9600 .
C175 C176 1.54(3) .
C175 H17H 0.9600 .
C175 H17I 0.9600 .
C175 H17J 0.9600 .
C177 C178 1.45(2) .
C177 H17K 0.9600 .
C177 H17L 0.9600 .
C177 H17M 0.9600 .
C179 C180 1.54(3) .
C179 H17N 0.9600 .
C179 H17O 0.9600 .
C179 H17P 0.9600 .
C181 C182 1.440(9) .
C181 H18A 0.9600 .
C181 H18B 0.9600 .
C181 H18C 0.9600 .
C183 C184 1.441(9) .
C183 H18D 0.9600 .
C183 H18E 0.9600 .
C183 H18F 0.9600 .
C185 C186 1.61(2) .
C185 H18G 0.9600 .
C185 H18H 0.9600 .
C185 H18I 0.9600 .
C187 C188 1.59(2) .
C187 H18J 0.9600 .
C187 H18K 0.9600 .
C187 H18L 0.9600 .
